data_4342674
loop_
_publ_author_name
'Zitz, Rainer'
'Arp, Henning'
'Hlina, Johann'
'Walewska, Ma\/lgorzata'
'Marschner, Christoph'
'Szilv\'asi, Tibor'
'Blom, Burgert'
'Baumgartner, Judith'

_publ_section_title
;
 Open-Shell Lanthanide(II+) or -(III+) Complexes Bearing \s-Silyl and
 Silylene Ligands: Synthesis, Structure, and Bonding Analysis.
;
_journal_issue 7
_journal_name_full 'Inorganic chemistry'
_journal_page_first 3306
_journal_page_last 3315
_journal_paper_doi 10.1021/ic502991p
_journal_volume 54
_journal_year 2015
_chemical_formula_sum 'C77 H110 I N2 O Si Sm2'
_chemical_formula_weight 1535.36
_chemical_name_systematic
; 
 ? 
;
_space_group_IT_number 2
_symmetry_cell_setting triclinic
_symmetry_space_group_name_Hall '-P 1'
_symmetry_space_group_name_H-M 'P -1'
_atom_sites_solution_hydrogens geom
_atom_sites_solution_primary direct
_atom_sites_solution_secondary difmap
_audit_creation_method SHELXL-97
_cell_angle_alpha 66.042(6)
_cell_angle_beta 68.459(5)
_cell_angle_gamma 61.546(6)
_cell_formula_units_Z 2
_cell_length_a 15.4990(8)
_cell_length_b 16.0862(10)
_cell_length_c 19.1763(10)
_cell_measurement_reflns_used 7586
_cell_measurement_temperature 100(2)
_cell_measurement_theta_max 73.0760
_cell_measurement_theta_min 3.2380
_cell_volume 3750.5(4)
_computing_cell_refinement 'Bruker XSCANS'
_computing_data_collection 'Bruker XSCANS'
_computing_data_reduction 'Bruker SHELXTL'
_computing_molecular_graphics 'Bruker SHELXTL'
_computing_publication_material 'Bruker SHELXTL'
_computing_structure_refinement 'SHELXL-97 (Sheldrick, 1997)'
_computing_structure_solution 'SHELXS-97 (Sheldrick, 1990)'
_diffrn_ambient_temperature 100(2)
_diffrn_detector_area_resol_mean 5.2717
_diffrn_measured_fraction_theta_full 0.965
_diffrn_measured_fraction_theta_max 0.965
_diffrn_measurement_device_type 'SuperNova, Single source at offset, Atlas'
_diffrn_measurement_method '\w scans'
_diffrn_radiation_monochromator mirror
_diffrn_radiation_source 'sealed X-ray tube'
_diffrn_radiation_type CuK\a
_diffrn_radiation_wavelength 1.54184
_diffrn_reflns_av_R_equivalents 0.0671
_diffrn_reflns_av_sigmaI/netI 0.0914
_diffrn_reflns_limit_h_max 19
_diffrn_reflns_limit_h_min -14
_diffrn_reflns_limit_k_max 20
_diffrn_reflns_limit_k_min -19
_diffrn_reflns_limit_l_max 23
_diffrn_reflns_limit_l_min -21
_diffrn_reflns_number 27377
_diffrn_reflns_theta_full 73.78
_diffrn_reflns_theta_max 73.7821
_diffrn_reflns_theta_min 3.2576
_exptl_absorpt_coefficient_mu 15.321
_exptl_absorpt_correction_T_max 0.6564
_exptl_absorpt_correction_T_min 0.2407
_exptl_absorpt_correction_type multi-scan
_exptl_absorpt_process_details SADABS
_exptl_crystal_colour brown
_exptl_crystal_density_diffrn 1.360
_exptl_crystal_density_method 'not measured'
_exptl_crystal_description blocks
_exptl_crystal_F_000 1570
_exptl_crystal_size_max 0.13
_exptl_crystal_size_mid 0.07
_exptl_crystal_size_min 0.03
_platon_squeeze_details
;
;
_refine_diff_density_max 1.787
_refine_diff_density_min -0.910
_refine_diff_density_rms 0.148
_refine_ls_extinction_method none
_refine_ls_goodness_of_fit_ref 0.987
_refine_ls_hydrogen_treatment constr
_refine_ls_matrix_type full
_refine_ls_number_parameters 786
_refine_ls_number_reflns 14637
_refine_ls_number_restraints 0
_refine_ls_restrained_S_all 0.987
_refine_ls_R_factor_all 0.0838
_refine_ls_R_factor_gt 0.0588
_refine_ls_shift/su_max 0.044
_refine_ls_shift/su_mean 0.000
_refine_ls_structure_factor_coef Fsqd
_refine_ls_weighting_details 'calc w=1/[\s^2^(Fo^2^)+(0.0686P)^2^+0.0000P] where P=(Fo^2^+2Fc^2^)/3'
_refine_ls_weighting_scheme calc
_refine_ls_wR_factor_gt 0.1347
_refine_ls_wR_factor_ref 0.1477
_reflns_number_gt 10721
_reflns_number_total 14637
_reflns_threshold_expression >2sigma(I)
_cod_data_source_file ic502991p_si_001.cif
_cod_data_source_block 7_cu-496-p1
_cod_depositor_comments 'Adding full bibliography for 4342667--4342674.cif.'
_cod_original_sg_symbol_H-M P-1
_cod_database_code 4342674

loop_
_symmetry_equiv_pos_as_xyz
'x, y, z'
'-x, -y, -z'

loop_
_atom_site_label
_atom_site_type_symbol
_atom_site_fract_x
_atom_site_fract_y
_atom_site_fract_z
_atom_site_U_iso_or_equiv
_atom_site_adp_type
_atom_site_occupancy
_atom_site_symmetry_multiplicity
_atom_site_calc_flag
_atom_site_refinement_flags
Sm1 Sm 0.81144(3) 0.04596(3) 0.239806(19) 0.02535(10) Uani 1 1 d .
Sm2 Sm 0.44009(3) 0.45262(3) 0.22977(2) 0.03529(11) Uani 1 1 d .
I1 I 0.62050(3) 0.23776(3) 0.21437(3) 0.03935(12) Uani 1 1 d .
N1 N 0.6392(4) -0.0565(4) 0.1542(3) 0.0280(12) Uani 1 1 d .
N2 N 0.7488(4) -0.1954(4) 0.2060(3) 0.0307(12) Uani 1 1 d .
O1 O 0.6142(4) -0.0886(4) 0.3169(3) 0.0335(11) Uani 1 1 d .
Si1 Si 0.69660(14) -0.07878(13) 0.23487(10) 0.0279(4) Uani 1 1 d .
C1 C 0.7651(5) 0.0966(5) 0.3722(4) 0.0303(14) Uani 1 1 d .
C2 C 0.9011(5) -0.0494(5) 0.3656(4) 0.0327(15) Uani 1 1 d .
C3 C 0.8719(5) 0.0541(6) 0.3539(4) 0.0342(15) Uani 1 1 d .
C4 C 0.8123(5) -0.0669(6) 0.3896(4) 0.0336(15) Uani 1 1 d .
C5 C 0.8081(7) -0.1678(6) 0.4214(4) 0.0427(18) Uani 1 1 d .
H5A H 0.8729 -0.2157 0.4022 0.064 Uiso 1 1 calc R
H5B H 0.7551 -0.1662 0.4040 0.064 Uiso 1 1 calc R
H5C H 0.7935 -0.1870 0.4786 0.064 Uiso 1 1 calc R
C6 C 0.6207(5) 0.0347(6) 0.4209(4) 0.0383(17) Uani 1 1 d .
H6A H 0.6089 -0.0054 0.4752 0.057 Uiso 1 1 calc R
H6B H 0.6049 0.0133 0.3876 0.057 Uiso 1 1 calc R
H6C H 0.5777 0.1042 0.4176 0.057 Uiso 1 1 calc R
C7 C 0.7287(5) 0.0227(6) 0.3940(4) 0.0323(15) Uani 1 1 d .
C8 C 0.9384(7) 0.1058(7) 0.3403(5) 0.047(2) Uani 1 1 d .
H8A H 0.9265 0.1639 0.2948 0.070 Uiso 1 1 calc R
H8B H 1.0090 0.0607 0.3308 0.070 Uiso 1 1 calc R
H8C H 0.9232 0.1263 0.3865 0.070 Uiso 1 1 calc R
C9 C 0.7055(7) 0.1994(6) 0.3816(5) 0.047(2) Uani 1 1 d .
H9A H 0.6379 0.2238 0.3732 0.071 Uiso 1 1 calc R
H9B H 0.7394 0.2432 0.3433 0.071 Uiso 1 1 calc R
H9C H 0.7007 0.1979 0.4345 0.071 Uiso 1 1 calc R
C10 C 0.8723(5) 0.1177(5) 0.0822(4) 0.0309(14) Uani 1 1 d .
C11 C 0.9276(5) 0.1336(5) 0.1165(4) 0.0324(15) Uani 1 1 d .
C12 C 0.9807(5) -0.0332(5) 0.1402(4) 0.0304(14) Uani 1 1 d .
C13 C 0.9058(5) 0.0153(6) 0.0963(4) 0.0305(14) Uani 1 1 d .
C14 C 0.9957(5) 0.0412(6) 0.1514(4) 0.0340(15) Uani 1 1 d .
C15 C 1.0411(6) -0.1407(6) 0.1633(5) 0.0442(19) Uani 1 1 d .
H15A H 1.0028 -0.1729 0.2107 0.066 Uiso 1 1 calc R
H15B H 1.1039 -0.1520 0.1734 0.066 Uiso 1 1 calc R
H15C H 1.0564 -0.1682 0.1209 0.066 Uiso 1 1 calc R
C16 C 0.8803(6) -0.0355(6) 0.0593(4) 0.0394(17) Uani 1 1 d .
H16A H 0.9260 -0.0391 0.0083 0.059 Uiso 1 1 calc R
H16B H 0.8109 0.0021 0.0525 0.059 Uiso 1 1 calc R
H16C H 0.8878 -0.1023 0.0933 0.059 Uiso 1 1 calc R
C17 C 0.8023(6) 0.1973(6) 0.0294(4) 0.0452(19) Uani 1 1 d .
H17A H 0.7399 0.2339 0.0607 0.068 Uiso 1 1 calc R
H17B H 0.7871 0.1674 0.0023 0.068 Uiso 1 1 calc R
H17C H 0.8344 0.2425 -0.0091 0.068 Uiso 1 1 calc R
C18 C 0.9218(7) 0.2334(6) 0.1091(5) 0.0471(19) Uani 1 1 d .
H18A H 0.9458 0.2650 0.0543 0.071 Uiso 1 1 calc R
H18B H 0.9640 0.2249 0.1410 0.071 Uiso 1 1 calc R
H18C H 0.8520 0.2748 0.1272 0.071 Uiso 1 1 calc R
C19 C 1.0840(6) 0.0238(7) 0.1786(5) 0.0451(19) Uani 1 1 d .
H19A H 1.1429 0.0183 0.1351 0.068 Uiso 1 1 calc R
H19B H 1.0984 -0.0373 0.2214 0.068 Uiso 1 1 calc R
H19C H 1.0682 0.0792 0.1970 0.068 Uiso 1 1 calc R
C20 C 0.5689(6) 0.0264(5) 0.1052(4) 0.0351(16) Uani 1 1 d .
C21 C 0.6171(7) 0.0544(8) 0.0204(5) 0.064(3) Uani 1 1 d .
H21A H 0.6717 0.0730 0.0143 0.096 Uiso 1 1 calc R
H21B H 0.5669 0.1103 -0.0082 0.096 Uiso 1 1 calc R
H21C H 0.6442 -0.0017 -0.0005 0.096 Uiso 1 1 calc R
C22 C 0.5320(10) 0.1124(7) 0.1362(7) 0.079(4) Uani 1 1 d .
H22A H 0.5006 0.0953 0.1919 0.119 Uiso 1 1 calc R
H22B H 0.4825 0.1695 0.1076 0.119 Uiso 1 1 calc R
H22C H 0.5887 0.1284 0.1293 0.119 Uiso 1 1 calc R
C23 C 0.4819(7) 0.0013(7) 0.1125(6) 0.062(3) Uani 1 1 d .
H23A H 0.5082 -0.0572 0.0947 0.093 Uiso 1 1 calc R
H23B H 0.4358 0.0570 0.0802 0.093 Uiso 1 1 calc R
H23C H 0.4458 -0.0120 0.1672 0.093 Uiso 1 1 calc R
C24 C 0.6988(5) -0.1478(5) 0.1479(4) 0.0302(14) Uani 1 1 d .
C25 C 0.7090(5) -0.1892(5) 0.0872(4) 0.0283(14) Uani 1 1 d .
C26 C 0.6522(7) -0.2719(6) 0.0441(5) 0.0434(19) Uani 1 1 d .
H26 H 0.6082 -0.3026 0.0532 0.052 Uiso 1 1 calc R
C27 C 0.7800(6) -0.1829(6) 0.0175(4) 0.0415(18) Uani 1 1 d .
H27 H 0.8239 -0.1519 0.0081 0.050 Uiso 1 1 calc R
C28 C 0.7230(7) -0.2649(6) -0.0249(5) 0.047(2) Uani 1 1 d .
H28 H 0.7273 -0.2904 -0.0635 0.057 Uiso 1 1 calc R
C29 C 0.6452(6) -0.2343(6) 0.0997(4) 0.0380(16) Uani 1 1 d .
H29 H 0.5963 -0.2393 0.1472 0.046 Uiso 1 1 calc R
C30 C 0.7878(7) -0.2210(7) -0.0382(5) 0.049(2) Uani 1 1 d .
H30 H 0.8373 -0.2171 -0.0854 0.059 Uiso 1 1 calc R
C31 C 0.8232(6) -0.2970(6) 0.2270(5) 0.0387(17) Uani 1 1 d .
C32 C 0.9164(6) -0.3163(6) 0.1629(6) 0.056(2) Uani 1 1 d .
H32A H 0.9008 -0.3198 0.1193 0.084 Uiso 1 1 calc R
H32B H 0.9690 -0.3789 0.1830 0.084 Uiso 1 1 calc R
H32C H 0.9400 -0.2627 0.1447 0.084 Uiso 1 1 calc R
C33 C 0.7788(7) -0.3722(6) 0.2460(6) 0.058(2) Uani 1 1 d .
H33A H 0.7185 -0.3609 0.2881 0.087 Uiso 1 1 calc R
H33B H 0.8284 -0.4388 0.2627 0.087 Uiso 1 1 calc R
H33C H 0.7608 -0.3651 0.1994 0.087 Uiso 1 1 calc R
C34 C 0.8516(8) -0.3079(8) 0.2997(6) 0.071(3) Uani 1 1 d .
H34A H 0.8898 -0.2671 0.2853 0.106 Uiso 1 1 calc R
H34B H 0.8929 -0.3771 0.3212 0.106 Uiso 1 1 calc R
H34C H 0.7904 -0.2865 0.3390 0.106 Uiso 1 1 calc R
C35 C 0.5186(6) -0.1762(6) 0.3196(4) 0.0425(18) Uani 1 1 d .
H35A H 0.5096 -0.1356 0.2665 0.064 Uiso 1 1 calc R
H35B H 0.4595 -0.1928 0.3494 0.064 Uiso 1 1 calc R
H35C H 0.5786 -0.2370 0.3172 0.064 Uiso 1 1 calc R
C36 C 0.5313(5) -0.1189(5) 0.3598(4) 0.0319(15) Uani 1 1 d .
C37 C 0.5549(6) -0.1845(6) 0.4397(4) 0.0410(17) Uani 1 1 d .
H37A H 0.6137 -0.2451 0.4338 0.061 Uiso 1 1 calc R
H37B H 0.4971 -0.2012 0.4739 0.061 Uiso 1 1 calc R
H37C H 0.5692 -0.1494 0.4629 0.061 Uiso 1 1 calc R
C38 C 0.4384(6) -0.0272(6) 0.3680(5) 0.0455(19) Uani 1 1 d .
H38A H 0.4525 0.0143 0.3847 0.068 Uiso 1 1 calc R
H38B H 0.3837 -0.0458 0.4071 0.068 Uiso 1 1 calc R
H38C H 0.4184 0.0094 0.3176 0.068 Uiso 1 1 calc R
C39 C 0.2916(5) 0.3996(6) 0.2343(4) 0.0331(15) Uani 1 1 d .
C40 C 0.2757(6) 0.4228(6) 0.3492(4) 0.0371(16) Uani 1 1 d .
C41 C 0.2437(5) 0.5024(5) 0.2258(4) 0.0339(15) Uani 1 1 d .
C42 C 0.2040(6) 0.5807(6) 0.1557(5) 0.049(2) Uani 1 1 d .
H42A H 0.2543 0.5686 0.1079 0.073 Uiso 1 1 calc R
H42B H 0.1898 0.6456 0.1586 0.073 Uiso 1 1 calc R
H42C H 0.1421 0.5788 0.1549 0.073 Uiso 1 1 calc R
C43 C 0.3107(5) 0.3508(5) 0.3109(4) 0.0351(15) Uani 1 1 d .
C44 C 0.3128(7) 0.3513(7) 0.1746(5) 0.053(2) Uani 1 1 d .
H44A H 0.2742 0.3096 0.1948 0.079 Uiso 1 1 calc R
H44B H 0.3848 0.3107 0.1632 0.079 Uiso 1 1 calc R
H44C H 0.2935 0.4019 0.1267 0.079 Uiso 1 1 calc R
C45 C 0.2748(8) 0.4043(7) 0.4329(5) 0.056(2) Uani 1 1 d .
H45A H 0.2113 0.3987 0.4664 0.084 Uiso 1 1 calc R
H45B H 0.2813 0.4591 0.4380 0.084 Uiso 1 1 calc R
H45C H 0.3311 0.3429 0.4490 0.084 Uiso 1 1 calc R
C46 C 0.2326(6) 0.5176(5) 0.2965(4) 0.0352(16) Uani 1 1 d .
C47 C 0.1756(7) 0.6123(6) 0.3190(5) 0.053(2) Uani 1 1 d .
H47A H 0.1610 0.6679 0.2722 0.079 Uiso 1 1 calc R
H47B H 0.2162 0.6196 0.3434 0.079 Uiso 1 1 calc R
H47C H 0.1124 0.6111 0.3561 0.079 Uiso 1 1 calc R
C48 C 0.3520(7) 0.2411(6) 0.3483(5) 0.050(2) Uani 1 1 d .
H48A H 0.3900 0.2260 0.3860 0.075 Uiso 1 1 calc R
H48B H 0.3964 0.2075 0.3080 0.075 Uiso 1 1 calc R
H48C H 0.2964 0.2186 0.3754 0.075 Uiso 1 1 calc R
C49 C 0.4312(6) 0.6473(5) 0.1638(5) 0.0393(17) Uani 1 1 d .
C50 C 0.4921(7) 0.6027(6) 0.2188(5) 0.0423(18) Uani 1 1 d .
C51 C 0.4659(9) 0.6278(8) 0.2938(5) 0.064(3) Uani 1 1 d .
H51A H 0.4839 0.6833 0.2830 0.096 Uiso 1 1 calc R
H51B H 0.5033 0.5705 0.3313 0.096 Uiso 1 1 calc R
H51C H 0.3936 0.6460 0.3159 0.096 Uiso 1 1 calc R
C52 C 0.3335(7) 0.7359(6) 0.1652(6) 0.057(2) Uani 1 1 d .
H52A H 0.2936 0.7299 0.2189 0.086 Uiso 1 1 calc R
H52B H 0.2959 0.7398 0.1318 0.086 Uiso 1 1 calc R
H52C H 0.3473 0.7958 0.1459 0.086 Uiso 1 1 calc R
C53 C 0.5782(5) 0.5324(5) 0.1184(4) 0.0331(15) Uani 1 1 d .
C54 C 0.4841(6) 0.6035(5) 0.1021(4) 0.0338(15) Uani 1 1 d .
C55 C 0.4523(7) 0.6352(6) 0.0274(5) 0.048(2) Uani 1 1 d .
H55A H 0.4758 0.6870 -0.0106 0.073 Uiso 1 1 calc R
H55B H 0.3788 0.6607 0.0374 0.073 Uiso 1 1 calc R
H55C H 0.4814 0.5787 0.0066 0.073 Uiso 1 1 calc R
C56 C 0.6735(7) 0.4654(7) 0.2294(6) 0.052(2) Uani 1 1 d .
H56A H 0.7204 0.4987 0.2091 0.078 Uiso 1 1 calc R
H56B H 0.7073 0.4021 0.2172 0.078 Uiso 1 1 calc R
H56C H 0.6511 0.4540 0.2862 0.078 Uiso 1 1 calc R
C57 C 0.6615(6) 0.4737(6) 0.0645(5) 0.0435(18) Uani 1 1 d .
H57A H 0.6338 0.4469 0.0441 0.065 Uiso 1 1 calc R
H57B H 0.7122 0.4195 0.0935 0.065 Uiso 1 1 calc R
H57C H 0.6926 0.5167 0.0210 0.065 Uiso 1 1 calc R
C58 C 0.5834(6) 0.5293(5) 0.1917(5) 0.0370(16) Uani 1 1 d .
C59 C 0.1603(8) 0.0170(11) 0.4341(6) 0.074(3) Uani 1 1 d .
H59 H 0.1368 0.0131 0.4881 0.089 Uiso 1 1 calc R
C60 C 0.1593(8) 0.1031(10) 0.3809(8) 0.076(3) Uani 1 1 d .
H60 H 0.1322 0.1608 0.3971 0.092 Uiso 1 1 calc R
C61 C 0.1955(9) -0.0656(10) 0.4102(9) 0.084(4) Uani 1 1 d .
H61 H 0.1934 -0.1259 0.4474 0.100 Uiso 1 1 calc R
C62 C 0.2320(9) 0.0274(17) 0.2806(7) 0.097(6) Uani 1 1 d .
H62 H 0.2562 0.0325 0.2263 0.116 Uiso 1 1 calc R
C63 C 0.1966(9) 0.1078(12) 0.3045(9) 0.092(4) Uani 1 1 d .
H63 H 0.1980 0.1684 0.2673 0.110 Uiso 1 1 calc R
C64 C 0.2337(9) -0.0604(14) 0.3319(12) 0.100(6) Uani 1 1 d .
H64 H 0.2607 -0.1172 0.3146 0.119 Uiso 1 1 calc R
C65 C 0.0971(10) 0.6370(10) 0.5595(9) 0.097(4) Uani 1 1 d .
H65 H 0.1443 0.6434 0.5111 0.117 Uiso 1 1 calc R
C66 C 0.0383(10) 0.6472(9) 0.6856(9) 0.084(3) Uani 1 1 d .
H66 H 0.0435 0.6615 0.7270 0.101 Uiso 1 1 calc R
C67 C 0.1019(9) 0.6575(9) 0.6178(9) 0.081(3) Uani 1 1 d .
H67 H 0.1520 0.6800 0.6106 0.097 Uiso 1 1 calc R
C68 C -0.0361(9) 0.6157(8) 0.6970(8) 0.084(4) Uani 1 1 d .
H68 H -0.0810 0.6077 0.7465 0.101 Uiso 1 1 calc R
C69 C -0.0458(9) 0.5964(9) 0.6393(10) 0.086(4) Uani 1 1 d .
H69 H -0.0984 0.5767 0.6473 0.103 Uiso 1 1 calc R
C70 C 0.0193(12) 0.6049(11) 0.5700(10) 0.100(4) Uani 1 1 d .
H70 H 0.0144 0.5900 0.5288 0.120 Uiso 1 1 calc R
C71 C 0.5923(13) 0.4425(17) 0.4730(8) 0.114(6) Uani 1 1 d .
H71 H 0.6584 0.3995 0.4553 0.137 Uiso 1 1 calc R
C72 C 0.487(2) 0.5828(12) 0.5081(9) 0.113(6) Uani 1 1 d .
H72 H 0.4765 0.6418 0.5161 0.135 Uiso 1 1 calc R
C73 C 0.5762(18) 0.529(2) 0.4795(9) 0.117(7) Uani 1 1 d .
H73 H 0.6301 0.5496 0.4631 0.140 Uiso 1 1 calc R
C74 C 0.9797(10) 0.4883(8) 0.0773(6) 0.070(3) Uani 1 1 d .
H74 H 0.9653 0.4811 0.1315 0.084 Uiso 1 1 calc R
C75 C 0.9204(10) 0.4785(9) 0.0495(8) 0.086(4) Uani 1 1 d .
H75 H 0.8646 0.4625 0.0838 0.104 Uiso 1 1 calc R
C76 C 0.9389(10) 0.4915(10) -0.0299(9) 0.089(4) Uani 1 1 d .
H76 H 0.8953 0.4863 -0.0506 0.107 Uiso 1 1 calc R
C77 C 1.0047(6) -0.1280(6) 0.3680(5) 0.0461(19) Uani 1 1 d .
H77A H 1.0081 -0.1681 0.4221 0.069 Uiso 1 1 calc R
H77B H 1.0538 -0.0971 0.3472 0.069 Uiso 1 1 calc R
H77C H 1.0198 -0.1700 0.3363 0.069 Uiso 1 1 calc R

loop_
_atom_site_aniso_label
_atom_site_aniso_U_11
_atom_site_aniso_U_22
_atom_site_aniso_U_33
_atom_site_aniso_U_23
_atom_site_aniso_U_13
_atom_site_aniso_U_12
Sm1 0.02389(18) 0.02632(19) 0.02482(17) -0.01008(13) -0.00179(13) -0.00909(14)
Sm2 0.0298(2) 0.0239(2) 0.0470(2) -0.00673(16) -0.00683(16) -0.01027(16)
I1 0.0324(2) 0.0294(2) 0.0501(3) -0.01549(19) -0.00851(19) -0.00407(19)
N1 0.030(3) 0.027(3) 0.030(3) -0.011(2) -0.010(2) -0.009(2)
N2 0.033(3) 0.027(3) 0.030(3) -0.013(2) -0.003(2) -0.009(2)
O1 0.035(3) 0.043(3) 0.031(2) -0.017(2) 0.0007(19) -0.021(2)
Si1 0.0304(9) 0.0264(9) 0.0254(8) -0.0099(7) -0.0041(7) -0.0090(8)
C1 0.034(4) 0.034(4) 0.023(3) -0.015(3) -0.003(3) -0.009(3)
C2 0.033(4) 0.036(4) 0.030(3) -0.011(3) -0.004(3) -0.014(3)
C3 0.034(4) 0.038(4) 0.031(3) -0.012(3) -0.004(3) -0.016(3)
C4 0.030(4) 0.048(4) 0.028(3) -0.018(3) 0.000(3) -0.017(3)
C5 0.057(5) 0.041(5) 0.032(4) -0.009(3) -0.008(3) -0.022(4)
C6 0.031(4) 0.054(5) 0.036(4) -0.029(4) 0.004(3) -0.016(4)
C7 0.036(4) 0.041(4) 0.025(3) -0.014(3) -0.001(3) -0.018(3)
C8 0.055(5) 0.056(5) 0.044(4) -0.019(4) -0.010(4) -0.029(4)
C9 0.059(5) 0.039(5) 0.048(4) -0.023(4) -0.015(4) -0.011(4)
C10 0.022(3) 0.027(4) 0.033(3) -0.009(3) -0.005(3) -0.002(3)
C11 0.033(4) 0.029(4) 0.028(3) -0.013(3) 0.001(3) -0.008(3)
C12 0.027(3) 0.029(4) 0.030(3) -0.011(3) 0.000(3) -0.009(3)
C13 0.025(3) 0.044(4) 0.021(3) -0.013(3) 0.003(2) -0.015(3)
C14 0.026(4) 0.045(4) 0.032(3) -0.018(3) 0.004(3) -0.016(3)
C15 0.040(4) 0.032(4) 0.046(4) -0.011(3) -0.013(3) -0.001(3)
C16 0.039(4) 0.054(5) 0.031(4) -0.022(3) 0.002(3) -0.021(4)
C17 0.040(4) 0.043(5) 0.029(4) -0.005(3) -0.007(3) -0.002(4)
C18 0.050(5) 0.037(5) 0.050(5) -0.014(4) -0.004(4) -0.016(4)
C19 0.034(4) 0.061(5) 0.040(4) -0.015(4) 0.000(3) -0.022(4)
C20 0.040(4) 0.029(4) 0.037(4) -0.014(3) -0.012(3) -0.008(3)
C21 0.042(5) 0.084(7) 0.041(5) 0.000(5) -0.013(4) -0.017(5)
C22 0.120(10) 0.031(5) 0.082(7) -0.023(5) -0.074(7) 0.018(6)
C23 0.037(5) 0.048(5) 0.088(7) 0.002(5) -0.026(5) -0.015(4)
C24 0.030(4) 0.030(4) 0.029(3) -0.013(3) 0.000(3) -0.011(3)
C25 0.031(4) 0.025(3) 0.029(3) -0.013(3) -0.003(3) -0.009(3)
C26 0.054(5) 0.040(5) 0.051(5) -0.019(4) -0.017(4) -0.021(4)
C27 0.039(4) 0.051(5) 0.046(4) -0.022(4) 0.000(3) -0.027(4)
C28 0.063(6) 0.039(5) 0.054(5) -0.026(4) -0.017(4) -0.017(4)
C29 0.042(4) 0.036(4) 0.043(4) -0.017(3) -0.003(3) -0.019(3)
C30 0.058(5) 0.057(5) 0.044(4) -0.029(4) 0.004(4) -0.029(5)
C31 0.032(4) 0.031(4) 0.049(4) -0.014(3) -0.012(3) -0.004(3)
C32 0.036(5) 0.033(5) 0.082(6) -0.026(4) -0.002(4) 0.001(4)
C33 0.041(5) 0.029(4) 0.086(7) -0.011(4) -0.010(5) -0.007(4)
C34 0.078(7) 0.053(6) 0.079(7) -0.033(5) -0.051(6) 0.012(5)
C35 0.043(4) 0.052(5) 0.040(4) -0.021(4) 0.001(3) -0.025(4)
C36 0.032(4) 0.037(4) 0.029(3) -0.012(3) -0.005(3) -0.014(3)
C37 0.037(4) 0.047(5) 0.037(4) -0.009(3) -0.007(3) -0.018(4)
C38 0.040(4) 0.040(5) 0.059(5) -0.019(4) -0.011(4) -0.013(4)
C39 0.027(3) 0.041(4) 0.034(3) -0.020(3) -0.002(3) -0.012(3)
C40 0.041(4) 0.036(4) 0.036(4) -0.010(3) -0.010(3) -0.014(3)
C41 0.027(4) 0.028(4) 0.045(4) -0.010(3) -0.011(3) -0.007(3)
C42 0.043(5) 0.043(5) 0.041(4) -0.003(4) -0.013(3) -0.007(4)
C43 0.032(4) 0.022(3) 0.047(4) -0.011(3) -0.007(3) -0.007(3)
C44 0.050(5) 0.052(5) 0.066(6) -0.042(5) -0.002(4) -0.014(4)
C45 0.068(6) 0.058(6) 0.036(4) -0.009(4) -0.009(4) -0.026(5)
C46 0.037(4) 0.033(4) 0.034(4) -0.012(3) 0.000(3) -0.015(3)
C47 0.052(5) 0.039(5) 0.057(5) -0.024(4) 0.008(4) -0.016(4)
C48 0.048(5) 0.033(4) 0.066(5) -0.012(4) -0.005(4) -0.019(4)
C49 0.043(4) 0.024(4) 0.052(4) -0.014(3) -0.006(3) -0.015(3)
C50 0.058(5) 0.035(4) 0.041(4) -0.010(3) -0.010(4) -0.024(4)
C51 0.086(8) 0.054(6) 0.054(5) -0.018(5) -0.014(5) -0.027(6)
C52 0.046(5) 0.026(4) 0.065(6) -0.009(4) 0.001(4) 0.000(4)
C53 0.031(4) 0.027(4) 0.040(4) -0.006(3) -0.007(3) -0.013(3)
C54 0.038(4) 0.027(4) 0.035(4) -0.007(3) -0.008(3) -0.012(3)
C55 0.049(5) 0.039(5) 0.048(4) 0.000(4) -0.022(4) -0.010(4)
C56 0.053(5) 0.044(5) 0.066(6) -0.010(4) -0.029(4) -0.016(4)
C57 0.035(4) 0.036(4) 0.052(5) -0.014(4) -0.003(3) -0.012(4)
C58 0.041(4) 0.027(4) 0.051(4) -0.006(3) -0.016(3) -0.018(3)
C59 0.048(6) 0.119(11) 0.049(5) -0.016(6) -0.016(4) -0.030(7)
C60 0.057(7) 0.088(9) 0.097(9) -0.041(8) -0.029(6) -0.017(6)
C61 0.060(7) 0.082(9) 0.115(11) 0.003(8) -0.049(7) -0.035(7)
C62 0.041(6) 0.21(2) 0.053(7) -0.050(10) -0.001(5) -0.051(10)
C63 0.054(7) 0.107(11) 0.094(10) 0.018(8) -0.037(7) -0.039(8)
C64 0.040(6) 0.136(14) 0.160(15) -0.098(13) -0.042(8) -0.001(8)
C65 0.068(9) 0.075(9) 0.113(11) -0.016(8) 0.002(8) -0.024(7)
C66 0.077(9) 0.057(7) 0.105(10) -0.021(7) -0.023(8) -0.016(6)
C67 0.062(7) 0.063(7) 0.112(10) -0.022(7) -0.004(7) -0.033(6)
C68 0.055(7) 0.037(6) 0.105(9) -0.008(6) 0.003(6) 0.000(5)
C69 0.049(7) 0.055(7) 0.145(13) -0.018(8) -0.028(8) -0.017(6)
C70 0.096(11) 0.089(10) 0.119(12) -0.032(9) -0.042(10) -0.024(9)
C71 0.079(10) 0.128(15) 0.068(8) -0.032(10) -0.020(7) 0.018(10)
C72 0.21(2) 0.068(9) 0.084(10) -0.027(7) -0.024(12) -0.071(12)
C73 0.135(16) 0.19(2) 0.077(9) -0.027(11) -0.010(10) -0.126(16)
C74 0.088(8) 0.051(6) 0.058(6) -0.025(5) -0.006(6) -0.015(6)
C75 0.090(9) 0.093(9) 0.092(8) -0.058(7) 0.044(7) -0.068(8)
C76 0.077(9) 0.098(10) 0.126(12) -0.061(9) -0.025(8) -0.033(8)
C77 0.043(5) 0.049(5) 0.044(4) -0.012(4) -0.013(4) -0.015(4)

loop_
_atom_type_symbol
_atom_type_description
_atom_type_scat_dispersion_real
_atom_type_scat_dispersion_imag
_atom_type_scat_source
C C 0.0181 0.0091 'International Tables Vol C Tables 4.2.6.8 and 6.1.1.4'
H H 0.0000 0.0000 'International Tables Vol C Tables 4.2.6.8 and 6.1.1.4'
N N 0.0311 0.0180 'International Tables Vol C Tables 4.2.6.8 and 6.1.1.4'
O O 0.0492 0.0322 'International Tables Vol C Tables 4.2.6.8 and 6.1.1.4'
Si Si 0.2541 0.3302 'International Tables Vol C Tables 4.2.6.8 and 6.1.1.4'
Sm Sm -5.3236 12.2178 'International Tables Vol C Tables 4.2.6.8 and 6.1.1.4'
I I -0.3257 6.8362 'International Tables Vol C Tables 4.2.6.8 and 6.1.1.4'

loop_
_geom_angle_atom_site_label_1
_geom_angle_atom_site_label_2
_geom_angle_atom_site_label_3
_geom_angle
_geom_angle_site_symmetry_1
_geom_angle_site_symmetry_3
C12 Sm1 C7 141.7(2) . .
C12 Sm1 C4 112.1(2) . .
C7 Sm1 C4 30.3(2) . .
C12 Sm1 C14 30.6(2) . .
C7 Sm1 C14 133.4(2) . .
C4 Sm1 C14 114.1(2) . .
C12 Sm1 C11 50.1(2) . .
C7 Sm1 C11 143.2(2) . .
C4 Sm1 C11 139.6(2) . .
C14 Sm1 C11 30.0(2) . .
C12 Sm1 C1 136.4(2) . .
C7 Sm1 C1 30.0(2) . .
C4 Sm1 C1 49.7(2) . .
C14 Sm1 C1 112.4(2) . .
C11 Sm1 C1 113.5(2) . .
C12 Sm1 C13 30.2(2) . .
C7 Sm1 C13 164.1(2) . .
C4 Sm1 C13 135.8(2) . .
C14 Sm1 C13 49.7(2) . .
C11 Sm1 C13 49.5(2) . .
C1 Sm1 C13 161.6(2) . .
C12 Sm1 C10 49.9(2) . .
C7 Sm1 C10 165.8(2) . .
C4 Sm1 C10 161.7(2) . .
C14 Sm1 C10 49.6(2) . .
C11 Sm1 C10 30.0(2) . .
C1 Sm1 C10 138.5(2) . .
C13 Sm1 C10 29.9(2) . .
C12 Sm1 C2 93.7(2) . .
C7 Sm1 C2 49.9(2) . .
C4 Sm1 C2 29.9(2) . .
C14 Sm1 C2 86.1(2) . .
C11 Sm1 C2 109.6(2) . .
C1 Sm1 C2 49.8(2) . .
C13 Sm1 C2 123.5(2) . .
C10 Sm1 C2 135.8(2) . .
C12 Sm1 C3 106.3(2) . .
C7 Sm1 C3 49.9(2) . .
C4 Sm1 C3 49.8(2) . .
C14 Sm1 C3 85.0(2) . .
C11 Sm1 C3 96.1(2) . .
C1 Sm1 C3 30.1(2) . .
C13 Sm1 C3 134.1(2) . .
C10 Sm1 C3 126.1(2) . .
C2 Sm1 C3 30.5(2) . .
C12 Sm1 I1 132.38(15) . .
C7 Sm1 I1 85.66(16) . .
C4 Sm1 I1 115.57(15) . .
C14 Sm1 I1 120.89(17) . .
C11 Sm1 I1 91.09(15) . .
C1 Sm1 I1 79.19(15) . .
C13 Sm1 I1 105.65(15) . .
C10 Sm1 I1 82.53(14) . .
C2 Sm1 I1 128.96(15) . .
C3 Sm1 I1 104.07(16) . .
C12 Sm1 Si1 93.87(15) . .
C7 Sm1 Si1 89.91(15) . .
C4 Sm1 Si1 85.34(15) . .
C14 Sm1 Si1 124.23(15) . .
C11 Sm1 Si1 126.75(15) . .
C1 Sm1 Si1 118.87(16) . .
C13 Sm1 Si1 79.25(15) . .
C10 Sm1 Si1 97.82(15) . .
C2 Sm1 Si1 110.57(15) . .
C3 Sm1 Si1 134.91(16) . .
I1 Sm1 Si1 89.80(3) . .
C58 Sm2 C39 167.4(2) . .
C58 Sm2 C41 143.4(2) . .
C39 Sm2 C41 29.6(2) . .
C58 Sm2 C53 29.5(2) . .
C39 Sm2 C53 138.7(2) . .
C41 Sm2 C53 127.9(2) . .
C58 Sm2 C50 29.6(2) . .
C39 Sm2 C50 147.4(2) . .
C41 Sm2 C50 117.8(2) . .
C53 Sm2 C50 48.1(2) . .
C58 Sm2 C54 48.6(2) . .
C39 Sm2 C54 118.9(2) . .
C41 Sm2 C54 100.0(2) . .
C53 Sm2 C54 29.1(2) . .
C50 Sm2 C54 48.0(2) . .
C58 Sm2 C43 163.2(2) . .
C39 Sm2 C43 29.5(2) . .
C41 Sm2 C43 48.6(2) . .
C53 Sm2 C43 164.9(2) . .
C50 Sm2 C43 146.4(2) . .
C54 Sm2 C43 147.5(2) . .
C58 Sm2 C49 48.6(2) . .
C39 Sm2 C49 122.8(2) . .
C41 Sm2 C49 94.9(2) . .
C53 Sm2 C49 47.9(2) . .
C50 Sm2 C49 29.1(2) . .
C54 Sm2 C49 29.0(2) . .
C43 Sm2 C49 139.7(2) . .
C58 Sm2 C46 133.1(2) . .
C39 Sm2 C46 48.3(2) . .
C41 Sm2 C46 29.2(2) . .
C53 Sm2 C46 138.4(2) . .
C50 Sm2 C46 103.5(2) . .
C54 Sm2 C46 110.2(2) . .
C43 Sm2 C46 48.2(2) . .
C49 Sm2 C46 91.8(2) . .
C58 Sm2 C40 141.1(2) . .
C39 Sm2 C40 48.28(19) . .
C41 Sm2 C40 48.5(2) . .
C53 Sm2 C40 164.4(2) . .
C50 Sm2 C40 117.5(2) . .
C54 Sm2 C40 139.4(2) . .
C43 Sm2 C40 28.9(2) . .
C49 Sm2 C40 116.9(2) . .
C46 Sm2 C40 29.5(2) . .
C58 Sm2 I1 89.79(16) . .
C39 Sm2 I1 93.39(15) . .
C41 Sm2 I1 122.48(15) . .
C53 Sm2 I1 85.12(15) . .
C50 Sm2 I1 118.74(18) . .
C54 Sm2 I1 109.52(15) . .
C43 Sm2 I1 86.65(14) . .
C49 Sm2 I1 132.92(16) . .
C46 Sm2 I1 134.88(15) . .
C40 Sm2 I1 109.59(16) . .
Sm1 I1 Sm2 160.89(2) . .
C24 N1 C20 130.0(5) . .
C24 N1 Si1 90.9(4) . .
C20 N1 Si1 138.6(4) . .
C24 N2 C31 130.8(6) . .
C24 N2 Si1 91.0(4) . .
C31 N2 Si1 137.9(5) . .
C36 O1 Si1 145.0(4) . .
O1 Si1 N2 108.4(3) . .
O1 Si1 N1 108.3(3) . .
N2 Si1 N1 70.0(2) . .
O1 Si1 C24 115.3(2) . .
N2 Si1 C24 35.1(2) . .
N1 Si1 C24 35.0(2) . .
O1 Si1 Sm1 106.61(17) . .
N2 Si1 Sm1 130.7(2) . .
N1 Si1 Sm1 128.09(19) . .
C24 Si1 Sm1 138.07(18) . .
C7 C1 C3 108.7(6) . .
C7 C1 C9 127.1(7) . .
C3 C1 C9 123.2(7) . .
C7 C1 Sm1 74.2(4) . .
C3 C1 Sm1 75.8(4) . .
C9 C1 Sm1 125.7(5) . .
C4 C2 C3 107.4(6) . .
C4 C2 C77 125.1(7) . .
C3 C2 C77 126.5(7) . .
C4 C2 Sm1 73.5(4) . .
C3 C2 Sm1 74.8(4) . .
C77 C2 Sm1 126.5(5) . .
C1 C3 C2 107.1(6) . .
C1 C3 C8 124.5(7) . .
C2 C3 C8 127.5(7) . .
C1 C3 Sm1 74.1(4) . .
C2 C3 Sm1 74.8(4) . .
C8 C3 Sm1 125.6(5) . .
C2 C4 C7 108.9(7) . .
C2 C4 C5 124.6(7) . .
C7 C4 C5 125.4(7) . .
C2 C4 Sm1 76.6(4) . .
C7 C4 Sm1 74.7(4) . .
C5 C4 Sm1 124.9(4) . .
C1 C7 C4 108.0(6) . .
C1 C7 C6 126.3(7) . .
C4 C7 C6 125.6(7) . .
C1 C7 Sm1 75.8(4) . .
C4 C7 Sm1 75.0(4) . .
C6 C7 Sm1 117.6(4) . .
C13 C10 C11 107.9(6) . .
C13 C10 C17 126.5(7) . .
C11 C10 C17 125.0(7) . .
C13 C10 Sm1 74.7(4) . .
C11 C10 Sm1 74.6(4) . .
C17 C10 Sm1 124.0(5) . .
C14 C11 C10 108.3(6) . .
C14 C11 C18 126.2(7) . .
C10 C11 C18 125.2(7) . .
C14 C11 Sm1 74.8(4) . .
C10 C11 Sm1 75.4(4) . .
C18 C11 Sm1 120.9(5) . .
C13 C12 C14 107.2(6) . .
C13 C12 C15 126.7(7) . .
C14 C12 C15 125.8(7) . .
C13 C12 Sm1 76.0(4) . .
C14 C12 Sm1 75.5(4) . .
C15 C12 Sm1 119.4(5) . .
C10 C13 C12 108.8(6) . .
C10 C13 C16 126.3(6) . .
C12 C13 C16 124.1(7) . .
C10 C13 Sm1 75.4(4) . .
C12 C13 Sm1 73.9(4) . .
C16 C13 Sm1 125.0(4) . .
C11 C14 C12 107.9(6) . .
C11 C14 C19 126.0(7) . .
C12 C14 C19 124.7(7) . .
C11 C14 Sm1 75.2(4) . .
C12 C14 Sm1 73.9(4) . .
C19 C14 Sm1 127.5(5) . .
N1 C20 C21 113.8(7) . .
N1 C20 C22 105.2(6) . .
C21 C20 C22 108.1(8) . .
N1 C20 C23 110.5(6) . .
C21 C20 C23 108.2(7) . .
C22 C20 C23 111.0(8) . .
N1 C24 N2 107.6(5) . .
N1 C24 C25 126.5(6) . .
N2 C24 C25 125.9(6) . .
N1 C24 Si1 54.1(3) . .
N2 C24 Si1 53.9(3) . .
C25 C24 Si1 174.2(5) . .
C27 C25 C29 118.7(6) . .
C27 C25 C24 121.7(6) . .
C29 C25 C24 119.6(6) . .
C29 C26 C28 120.0(7) . .
C30 C27 C25 120.8(7) . .
C26 C28 C30 120.2(7) . .
C26 C29 C25 120.7(7) . .
C27 C30 C28 119.6(8) . .
N2 C31 C32 112.2(7) . .
N2 C31 C33 111.3(6) . .
C32 C31 C33 108.7(7) . .
N2 C31 C34 105.9(6) . .
C32 C31 C34 109.1(8) . .
C33 C31 C34 109.7(8) . .
O1 C36 C38 107.4(6) . .
O1 C36 C37 105.8(5) . .
C38 C36 C37 110.4(6) . .
O1 C36 C35 112.1(5) . .
C38 C36 C35 111.0(6) . .
C37 C36 C35 110.0(6) . .
C41 C39 C43 108.1(6) . .
C41 C39 C44 125.6(7) . .
C43 C39 C44 126.2(7) . .
C41 C39 Sm2 75.3(4) . .
C43 C39 Sm2 76.6(4) . .
C44 C39 Sm2 116.9(5) . .
C43 C40 C46 107.9(6) . .
C43 C40 C45 126.3(7) . .
C46 C40 C45 125.6(7) . .
C43 C40 Sm2 75.1(4) . .
C46 C40 Sm2 75.1(4) . .
C45 C40 Sm2 120.0(6) . .
C46 C41 C39 108.1(6) . .
C46 C41 C42 126.0(7) . .
C39 C41 C42 125.7(7) . .
C46 C41 Sm2 77.0(4) . .
C39 C41 Sm2 75.1(4) . .
C42 C41 Sm2 118.1(5) . .
C40 C43 C39 108.1(6) . .
C40 C43 C48 124.9(7) . .
C39 C43 C48 126.8(7) . .
C40 C43 Sm2 76.0(4) . .
C39 C43 Sm2 73.9(4) . .
C48 C43 Sm2 120.6(5) . .
C41 C46 C40 107.8(6) . .
C41 C46 C47 127.7(7) . .
C40 C46 C47 124.1(7) . .
C41 C46 Sm2 73.9(4) . .
C40 C46 Sm2 75.3(4) . .
C47 C46 Sm2 122.3(5) . .
C54 C49 C50 108.1(7) . .
C54 C49 C52 125.8(8) . .
C50 C49 C52 125.7(7) . .
C54 C49 Sm2 75.1(4) . .
C50 C49 Sm2 74.8(4) . .
C52 C49 Sm2 122.6(5) . .
C49 C50 C58 108.4(7) . .
C49 C50 C51 126.3(8) . .
C58 C50 C51 125.3(8) . .
C49 C50 Sm2 76.1(4) . .
C58 C50 Sm2 74.1(4) . .
C51 C50 Sm2 116.2(6) . .
C54 C53 C58 108.6(6) . .
C54 C53 C57 125.6(7) . .
C58 C53 C57 125.7(7) . .
C54 C53 Sm2 75.8(4) . .
C58 C53 Sm2 74.2(4) . .
C57 C53 Sm2 118.9(5) . .
C49 C54 C53 108.1(6) . .
C49 C54 C55 126.1(7) . .
C53 C54 C55 125.3(7) . .
C49 C54 Sm2 75.9(4) . .
C53 C54 Sm2 75.1(4) . .
C55 C54 Sm2 121.1(5) . .
C53 C58 C50 106.8(6) . .
C53 C58 C56 125.5(8) . .
C50 C58 C56 127.6(7) . .
C53 C58 Sm2 76.2(4) . .
C50 C58 Sm2 76.3(4) . .
C56 C58 Sm2 117.2(5) . .
C60 C59 C61 119.9(11) . .
C59 C60 C63 120.1(13) . .
C59 C61 C64 119.7(13) . .
C63 C62 C64 121.4(12) . .
C62 C63 C60 120.5(14) . .
C62 C64 C61 118.4(13) . .
C67 C65 C70 119.4(14) . .
C67 C66 C68 120.4(14) . .
C66 C67 C65 121.0(13) . .
C69 C68 C66 121.0(13) . .
C68 C69 C70 119.6(13) . .
C69 C70 C65 118.6(14) . .
C73 C71 C72 119.1(15) . 2_666
C73 C72 C71 121.3(15) . 2_666
C72 C73 C71 119.5(15) . .
C75 C74 C76 121.0(11) . 2_765
C74 C75 C76 120.1(11) . .
C74 C76 C75 118.9(11) 2_765 .

loop_
_geom_bond_atom_site_label_1
_geom_bond_atom_site_label_2
_geom_bond_distance
_geom_bond_site_symmetry_2
Sm1 C12 2.696(6) .
Sm1 C7 2.702(6) .
Sm1 C4 2.705(7) .
Sm1 C14 2.716(7) .
Sm1 C11 2.722(7) .
Sm1 C1 2.722(6) .
Sm1 C13 2.723(6) .
Sm1 C10 2.733(7) .
Sm1 C2 2.744(7) .
Sm1 C3 2.745(7) .
Sm1 I1 3.1069(6) .
Sm1 Si1 3.2992(18) .
Sm2 C58 2.771(7) .
Sm2 C39 2.774(7) .
Sm2 C41 2.777(7) .
Sm2 C53 2.797(7) .
Sm2 C50 2.800(7) .
Sm2 C54 2.805(7) .
Sm2 C43 2.809(7) .
Sm2 C49 2.816(7) .
Sm2 C46 2.817(7) .
Sm2 C40 2.820(8) .
Sm2 I1 3.2962(7) .
N1 C24 1.339(9) .
N1 C20 1.483(9) .
N1 Si1 1.888(5) .
N2 C24 1.343(9) .
N2 C31 1.474(9) .
N2 Si1 1.884(6) .
O1 C36 1.436(8) .
O1 Si1 1.626(5) .
Si1 C24 2.332(7) .
C1 C7 1.403(10) .
C1 C3 1.422(10) .
C1 C9 1.512(10) .
C2 C4 1.408(10) .
C2 C3 1.443(10) .
C2 C77 1.500(11) .
C3 C8 1.506(11) .
C4 C7 1.414(10) .
C4 C5 1.509(11) .
C6 C7 1.498(10) .
C10 C13 1.407(10) .
C10 C11 1.412(10) .
C10 C17 1.507(10) .
C11 C14 1.410(11) .
C11 C18 1.513(10) .
C12 C13 1.410(9) .
C12 C14 1.429(10) .
C12 C15 1.484(10) .
C13 C16 1.520(10) .
C14 C19 1.505(10) .
C20 C21 1.497(11) .
C20 C22 1.502(11) .
C20 C23 1.529(11) .
C24 C25 1.489(9) .
C25 C27 1.388(10) .
C25 C29 1.389(10) .
C26 C29 1.376(10) .
C26 C28 1.377(12) .
C27 C30 1.377(10) .
C28 C30 1.385(12) .
C31 C32 1.508(11) .
C31 C33 1.522(12) .
C31 C34 1.532(11) .
C35 C36 1.531(10) .
C36 C38 1.507(11) .
C36 C37 1.526(10) .
C39 C41 1.419(10) .
C39 C43 1.421(10) .
C39 C44 1.491(10) .
C40 C43 1.406(10) .
C40 C46 1.437(11) .
C40 C45 1.505(10) .
C41 C46 1.409(10) .
C41 C42 1.505(10) .
C43 C48 1.507(11) .
C46 C47 1.504(10) .
C49 C54 1.408(10) .
C49 C50 1.410(11) .
C49 C52 1.507(11) .
C50 C58 1.425(11) .
C50 C51 1.513(11) .
C53 C54 1.409(10) .
C53 C58 1.419(10) .
C53 C57 1.509(10) .
C54 C55 1.497(10) .
C56 C58 1.516(11) .
C59 C60 1.343(18) .
C59 C61 1.376(18) .
C60 C63 1.347(18) .
C61 C64 1.38(2) .
C62 C63 1.34(2) .
C62 C64 1.35(2) .
C65 C67 1.321(19) .
C65 C70 1.45(2) .
C66 C67 1.315(18) .
C66 C68 1.385(18) .
C68 C69 1.337(18) .
C69 C70 1.34(2) .
C71 C73 1.34(2) .
C71 C72 1.35(2) 2_666
C72 C73 1.29(2) .
C72 C71 1.35(2) 2_666
C74 C75 1.311(17) .
C74 C76 1.354(18) 2_765
C75 C76 1.385(18) .
C76 C74 1.354(18) 2_765

loop_
_geom_torsion_atom_site_label_1
_geom_torsion_atom_site_label_2
_geom_torsion_atom_site_label_3
_geom_torsion_atom_site_label_4
_geom_torsion
_geom_torsion_site_symmetry_1
_geom_torsion_site_symmetry_4
C12 Sm1 I1 Sm2 -124.4(2) . .
C7 Sm1 I1 Sm2 50.62(16) . .
C4 Sm1 I1 Sm2 55.81(18) . .
C14 Sm1 I1 Sm2 -88.66(18) . .
C11 Sm1 I1 Sm2 -92.71(15) . .
C1 Sm1 I1 Sm2 21.06(17) . .
C13 Sm1 I1 Sm2 -140.69(16) . .
C10 Sm1 I1 Sm2 -121.55(16) . .
C2 Sm1 I1 Sm2 23.9(2) . .
C3 Sm1 I1 Sm2 3.91(17) . .
Si1 Sm1 I1 Sm2 140.54(7) . .
C58 Sm2 I1 Sm1 54.95(17) . .
C39 Sm2 I1 Sm1 -137.30(15) . .
C41 Sm2 I1 Sm1 -143.26(19) . .
C53 Sm2 I1 Sm1 84.14(16) . .
C50 Sm2 I1 Sm1 48.29(19) . .
C54 Sm2 I1 Sm1 100.33(16) . .
C43 Sm2 I1 Sm1 -108.58(16) . .
C49 Sm2 I1 Sm1 79.9(2) . .
C46 Sm2 I1 Sm1 -109.1(2) . .
C40 Sm2 I1 Sm1 -90.65(16) . .
C36 O1 Si1 N2 -43.6(9) . .
C36 O1 Si1 N1 30.8(9) . .
C36 O1 Si1 C24 -6.4(9) . .
C36 O1 Si1 Sm1 171.8(8) . .
C24 N2 Si1 O1 108.1(4) . .
C31 N2 Si1 O1 -78.8(8) . .
C24 N2 Si1 N1 4.7(4) . .
C31 N2 Si1 N1 177.8(8) . .
C31 N2 Si1 C24 173.1(10) . .
C24 N2 Si1 Sm1 -118.9(4) . .
C31 N2 Si1 Sm1 54.2(8) . .
C24 N1 Si1 O1 -108.1(4) . .
C20 N1 Si1 O1 79.9(7) . .
C24 N1 Si1 N2 -4.7(4) . .
C20 N1 Si1 N2 -176.7(8) . .
C20 N1 Si1 C24 -172.0(9) . .
C24 N1 Si1 Sm1 121.9(4) . .
C20 N1 Si1 Sm1 -50.1(8) . .
C12 Sm1 Si1 O1 154.2(3) . .
C7 Sm1 Si1 O1 12.3(3) . .
C4 Sm1 Si1 O1 42.3(3) . .
C14 Sm1 Si1 O1 158.4(3) . .
C11 Sm1 Si1 O1 -164.6(3) . .
C1 Sm1 Si1 O1 4.2(3) . .
C13 Sm1 Si1 O1 -179.3(3) . .
C10 Sm1 Si1 O1 -155.8(2) . .
C2 Sm1 Si1 O1 58.7(3) . .
C3 Sm1 Si1 O1 36.5(3) . .
I1 Sm1 Si1 O1 -73.4(2) . .
C12 Sm1 Si1 N2 20.6(3) . .
C7 Sm1 Si1 N2 -121.3(3) . .
C4 Sm1 Si1 N2 -91.3(3) . .
C14 Sm1 Si1 N2 24.8(3) . .
C11 Sm1 Si1 N2 61.8(3) . .
C1 Sm1 Si1 N2 -129.4(3) . .
C13 Sm1 Si1 N2 47.1(3) . .
C10 Sm1 Si1 N2 70.6(3) . .
C2 Sm1 Si1 N2 -74.9(3) . .
C3 Sm1 Si1 N2 -97.1(3) . .
I1 Sm1 Si1 N2 153.0(2) . .
C12 Sm1 Si1 N1 -75.2(3) . .
C7 Sm1 Si1 N1 142.9(3) . .
C4 Sm1 Si1 N1 172.9(3) . .
C14 Sm1 Si1 N1 -71.0(3) . .
C11 Sm1 Si1 N1 -34.0(3) . .
C1 Sm1 Si1 N1 134.8(3) . .
C13 Sm1 Si1 N1 -48.7(3) . .
C10 Sm1 Si1 N1 -25.2(3) . .
C2 Sm1 Si1 N1 -170.7(3) . .
C3 Sm1 Si1 N1 167.1(3) . .
I1 Sm1 Si1 N1 57.3(2) . .
C12 Sm1 Si1 C24 -28.4(3) . .
C7 Sm1 Si1 C24 -170.3(3) . .
C4 Sm1 Si1 C24 -140.2(3) . .
C14 Sm1 Si1 C24 -24.1(3) . .
C11 Sm1 Si1 C24 12.9(3) . .
C1 Sm1 Si1 C24 -178.4(3) . .
C13 Sm1 Si1 C24 -1.9(3) . .
C10 Sm1 Si1 C24 21.7(3) . .
C2 Sm1 Si1 C24 -123.8(3) . .
C3 Sm1 Si1 C24 -146.0(4) . .
I1 Sm1 Si1 C24 104.1(3) . .
C12 Sm1 C1 C7 -117.2(4) . .
C4 Sm1 C1 C7 -37.4(4) . .
C14 Sm1 C1 C7 -140.7(4) . .
C11 Sm1 C1 C7 -173.4(4) . .
C13 Sm1 C1 C7 -152.6(6) . .
C10 Sm1 C1 C7 165.6(4) . .
C2 Sm1 C1 C7 -77.0(5) . .
C3 Sm1 C1 C7 -114.5(6) . .
I1 Sm1 C1 C7 100.2(4) . .
Si1 Sm1 C1 C7 16.5(5) . .
C12 Sm1 C1 C3 -2.7(6) . .
C7 Sm1 C1 C3 114.5(6) . .
C4 Sm1 C1 C3 77.1(4) . .
C14 Sm1 C1 C3 -26.2(5) . .
C11 Sm1 C1 C3 -58.8(5) . .
C13 Sm1 C1 C3 -38.0(9) . .
C10 Sm1 C1 C3 -79.8(5) . .
C2 Sm1 C1 C3 37.6(4) . .
I1 Sm1 C1 C3 -145.3(4) . .
Si1 Sm1 C1 C3 131.0(4) . .
C12 Sm1 C1 C9 118.2(6) . .
C7 Sm1 C1 C9 -124.6(8) . .
C4 Sm1 C1 C9 -162.0(8) . .
C14 Sm1 C1 C9 94.7(7) . .
C11 Sm1 C1 C9 62.0(7) . .
C13 Sm1 C1 C9 82.8(9) . .
C10 Sm1 C1 C9 41.0(8) . .
C2 Sm1 C1 C9 158.4(8) . .
C3 Sm1 C1 C9 120.9(8) . .
I1 Sm1 C1 C9 -24.4(6) . .
Si1 Sm1 C1 C9 -108.1(6) . .
C12 Sm1 C2 C4 -129.9(4) . .
C7 Sm1 C2 C4 37.1(4) . .
C14 Sm1 C2 C4 -159.6(4) . .
C11 Sm1 C2 C4 -178.7(4) . .
C1 Sm1 C2 C4 76.6(4) . .
C13 Sm1 C2 C4 -124.9(4) . .
C10 Sm1 C2 C4 -160.8(4) . .
C3 Sm1 C2 C4 113.8(6) . .
I1 Sm1 C2 C4 73.0(4) . .
Si1 Sm1 C2 C4 -34.4(4) . .
C12 Sm1 C2 C3 116.3(4) . .
C7 Sm1 C2 C3 -76.7(4) . .
C4 Sm1 C2 C3 -113.8(6) . .
C14 Sm1 C2 C3 86.6(4) . .
C11 Sm1 C2 C3 67.6(4) . .
C1 Sm1 C2 C3 -37.2(4) . .
C13 Sm1 C2 C3 121.3(4) . .
C10 Sm1 C2 C3 85.5(5) . .
I1 Sm1 C2 C3 -40.8(5) . .
Si1 Sm1 C2 C3 -148.1(4) . .
C12 Sm1 C2 C77 -8.1(6) . .
C7 Sm1 C2 C77 158.8(7) . .
C4 Sm1 C2 C77 121.7(8) . .
C14 Sm1 C2 C77 -37.8(6) . .
C11 Sm1 C2 C77 -56.9(7) . .
C1 Sm1 C2 C77 -161.6(7) . .
C13 Sm1 C2 C77 -3.1(7) . .
C10 Sm1 C2 C77 -39.0(8) . .
C3 Sm1 C2 C77 -124.5(8) . .
I1 Sm1 C2 C77 -165.2(5) . .
Si1 Sm1 C2 C77 87.4(6) . .
C7 C1 C3 C2 -0.5(7) . .
C9 C1 C3 C2 168.3(6) . .
Sm1 C1 C3 C2 -68.1(5) . .
C7 C1 C3 C8 -169.9(7) . .
C9 C1 C3 C8 -1.0(11) . .
Sm1 C1 C3 C8 122.6(7) . .
C7 C1 C3 Sm1 67.5(4) . .
C9 C1 C3 Sm1 -123.6(6) . .
C4 C2 C3 C1 0.8(7) . .
C77 C2 C3 C1 -168.0(7) . .
Sm1 C2 C3 C1 67.6(4) . .
C4 C2 C3 C8 169.7(7) . .
C77 C2 C3 C8 1.0(12) . .
Sm1 C2 C3 C8 -123.5(7) . .
C4 C2 C3 Sm1 -66.8(5) . .
C77 C2 C3 Sm1 124.4(7) . .
C12 Sm1 C3 C1 178.1(4) . .
C7 Sm1 C3 C1 -36.5(4) . .
C4 Sm1 C3 C1 -76.5(4) . .
C14 Sm1 C3 C1 155.9(4) . .
C11 Sm1 C3 C1 127.9(4) . .
C13 Sm1 C3 C1 164.3(4) . .
C10 Sm1 C3 C1 126.2(4) . .
C2 Sm1 C3 C1 -113.2(6) . .
I1 Sm1 C3 C1 35.2(4) . .
Si1 Sm1 C3 C1 -68.9(5) . .
C12 Sm1 C3 C2 -68.7(4) . .
C7 Sm1 C3 C2 76.7(4) . .
C4 Sm1 C3 C2 36.7(4) . .
C14 Sm1 C3 C2 -90.9(4) . .
C11 Sm1 C3 C2 -118.9(4) . .
C1 Sm1 C3 C2 113.2(6) . .
C13 Sm1 C3 C2 -82.5(5) . .
C10 Sm1 C3 C2 -120.6(4) . .
I1 Sm1 C3 C2 148.4(4) . .
Si1 Sm1 C3 C2 44.3(5) . .
C12 Sm1 C3 C8 56.8(7) . .
C7 Sm1 C3 C8 -157.8(8) . .
C4 Sm1 C3 C8 162.2(8) . .
C14 Sm1 C3 C8 34.5(7) . .
C11 Sm1 C3 C8 6.6(7) . .
C1 Sm1 C3 C8 -121.3(9) . .
C13 Sm1 C3 C8 43.0(8) . .
C10 Sm1 C3 C8 4.9(8) . .
C2 Sm1 C3 C8 125.5(8) . .
I1 Sm1 C3 C8 -86.1(6) . .
Si1 Sm1 C3 C8 169.8(5) . .
C3 C2 C4 C7 -0.7(8) . .
C77 C2 C4 C7 168.2(6) . .
Sm1 C2 C4 C7 -68.4(5) . .
C3 C2 C4 C5 -169.0(6) . .
C77 C2 C4 C5 0.0(11) . .
Sm1 C2 C4 C5 123.3(6) . .
C3 C2 C4 Sm1 67.7(5) . .
C77 C2 C4 Sm1 -123.3(7) . .
C12 Sm1 C4 C2 55.7(5) . .
C7 Sm1 C4 C2 -114.2(6) . .
C14 Sm1 C4 C2 22.4(5) . .
C11 Sm1 C4 C2 1.9(6) . .
C1 Sm1 C4 C2 -77.2(4) . .
C13 Sm1 C4 C2 78.6(5) . .
C10 Sm1 C4 C2 47.1(9) . .
C3 Sm1 C4 C2 -37.4(4) . .
I1 Sm1 C4 C2 -124.5(4) . .
Si1 Sm1 C4 C2 148.0(4) . .
C12 Sm1 C4 C7 169.9(4) . .
C14 Sm1 C4 C7 136.6(4) . .
C11 Sm1 C4 C7 116.1(4) . .
C1 Sm1 C4 C7 37.0(4) . .
C13 Sm1 C4 C7 -167.2(4) . .
C10 Sm1 C4 C7 161.3(6) . .
C2 Sm1 C4 C7 114.2(6) . .
C3 Sm1 C4 C7 76.8(4) . .
I1 Sm1 C4 C7 -10.3(4) . .
Si1 Sm1 C4 C7 -97.8(4) . .
C12 Sm1 C4 C5 -67.3(6) . .
C7 Sm1 C4 C5 122.8(8) . .
C14 Sm1 C4 C5 -100.6(6) . .
C11 Sm1 C4 C5 -121.1(6) . .
C1 Sm1 C4 C5 159.7(7) . .
C13 Sm1 C4 C5 -44.4(7) . .
C10 Sm1 C4 C5 -75.9(9) . .
C2 Sm1 C4 C5 -123.0(8) . .
C3 Sm1 C4 C5 -160.4(7) . .
I1 Sm1 C4 C5 112.5(6) . .
Si1 Sm1 C4 C5 25.0(6) . .
C3 C1 C7 C4 0.1(7) . .
C9 C1 C7 C4 -168.2(6) . .
Sm1 C1 C7 C4 68.7(5) . .
C3 C1 C7 C6 177.4(6) . .
C9 C1 C7 C6 9.1(11) . .
Sm1 C1 C7 C6 -114.0(7) . .
C3 C1 C7 Sm1 -68.6(5) . .
C9 C1 C7 Sm1 123.1(7) . .
C2 C4 C7 C1 0.4(7) . .
C5 C4 C7 C1 168.6(6) . .
Sm1 C4 C7 C1 -69.3(4) . .
C2 C4 C7 C6 -176.9(6) . .
C5 C4 C7 C6 -8.8(11) . .
Sm1 C4 C7 C6 113.4(6) . .
C2 C4 C7 Sm1 69.7(5) . .
C5 C4 C7 Sm1 -122.2(7) . .
C12 Sm1 C7 C1 98.2(5) . .
C4 Sm1 C7 C1 113.5(6) . .
C14 Sm1 C7 C1 53.7(5) . .
C11 Sm1 C7 C1 10.2(6) . .
C13 Sm1 C7 C1 147.9(7) . .
C10 Sm1 C7 C1 -42.3(10) . .
C2 Sm1 C7 C1 76.9(4) . .
C3 Sm1 C7 C1 36.7(4) . .
I1 Sm1 C7 C1 -75.8(4) . .
Si1 Sm1 C7 C1 -165.6(4) . .
C12 Sm1 C7 C4 -15.2(6) . .
C14 Sm1 C7 C4 -59.7(5) . .
C11 Sm1 C7 C4 -103.3(5) . .
C1 Sm1 C7 C4 -113.5(6) . .
C13 Sm1 C7 C4 34.4(9) . .
C10 Sm1 C7 C4 -155.8(8) . .
C2 Sm1 C7 C4 -36.6(4) . .
C3 Sm1 C7 C4 -76.8(4) . .
I1 Sm1 C7 C4 170.7(4) . .
Si1 Sm1 C7 C4 80.9(4) . .
C12 Sm1 C7 C6 -137.9(5) . .
C4 Sm1 C7 C6 -122.7(7) . .
C14 Sm1 C7 C6 177.6(5) . .
C11 Sm1 C7 C6 134.0(5) . .
C1 Sm1 C7 C6 123.9(8) . .
C13 Sm1 C7 C6 -88.3(9) . .
C10 Sm1 C7 C6 81.6(10) . .
C2 Sm1 C7 C6 -159.2(7) . .
C3 Sm1 C7 C6 160.6(7) . .
I1 Sm1 C7 C6 48.0(5) . .
Si1 Sm1 C7 C6 -41.8(5) . .
C12 Sm1 C10 C13 36.6(4) . .
C7 Sm1 C10 C13 -174.4(7) . .
C4 Sm1 C10 C13 46.9(9) . .
C14 Sm1 C10 C13 77.0(4) . .
C11 Sm1 C10 C13 113.9(6) . .
C1 Sm1 C10 C13 155.0(4) . .
C2 Sm1 C10 C13 78.6(5) . .
C3 Sm1 C10 C13 117.3(4) . .
I1 Sm1 C10 C13 -140.7(4) . .
Si1 Sm1 C10 C13 -51.9(4) . .
C12 Sm1 C10 C11 -77.4(4) . .
C7 Sm1 C10 C11 71.6(9) . .
C4 Sm1 C10 C11 -67.0(8) . .
C14 Sm1 C10 C11 -36.9(4) . .
C1 Sm1 C10 C11 41.1(5) . .
C13 Sm1 C10 C11 -113.9(6) . .
C2 Sm1 C10 C11 -35.4(5) . .
C3 Sm1 C10 C11 3.4(5) . .
I1 Sm1 C10 C11 105.4(4) . .
Si1 Sm1 C10 C11 -165.9(4) . .
C12 Sm1 C10 C17 160.5(7) . .
C7 Sm1 C10 C17 -50.5(12) . .
C4 Sm1 C10 C17 170.9(7) . .
C14 Sm1 C10 C17 -159.0(7) . .
C11 Sm1 C10 C17 -122.1(8) . .
C1 Sm1 C10 C17 -81.0(7) . .
C13 Sm1 C10 C17 124.0(8) . .
C2 Sm1 C10 C17 -157.5(6) . .
C3 Sm1 C10 C17 -118.7(6) . .
I1 Sm1 C10 C17 -16.7(6) . .
Si1 Sm1 C10 C17 72.0(6) . .
C13 C10 C11 C14 0.3(7) . .
C17 C10 C11 C14 -170.9(6) . .
Sm1 C10 C11 C14 68.2(5) . .
C13 C10 C11 C18 174.4(7) . .
C17 C10 C11 C18 3.2(11) . .
Sm1 C10 C11 C18 -117.8(7) . .
C13 C10 C11 Sm1 -67.8(5) . .
C17 C10 C11 Sm1 121.0(7) . .
C12 Sm1 C11 C14 -37.3(4) . .
C7 Sm1 C11 C14 88.8(5) . .
C4 Sm1 C11 C14 39.6(5) . .
C1 Sm1 C11 C14 94.4(4) . .
C13 Sm1 C11 C14 -77.2(4) . .
C10 Sm1 C11 C14 -114.0(6) . .
C2 Sm1 C11 C14 40.6(4) . .
C3 Sm1 C11 C14 68.8(4) . .
I1 Sm1 C11 C14 173.1(4) . .
Si1 Sm1 C11 C14 -96.4(4) . .
C12 Sm1 C11 C10 76.6(4) . .
C7 Sm1 C11 C10 -157.2(4) . .
C4 Sm1 C11 C10 153.6(4) . .
C14 Sm1 C11 C10 114.0(6) . .
C1 Sm1 C11 C10 -151.7(4) . .
C13 Sm1 C11 C10 36.8(4) . .
C2 Sm1 C11 C10 154.6(4) . .
C3 Sm1 C11 C10 -177.3(4) . .
I1 Sm1 C11 C10 -73.0(4) . .
Si1 Sm1 C11 C10 17.6(5) . .
C12 Sm1 C11 C18 -160.7(7) . .
C7 Sm1 C11 C18 -34.6(8) . .
C4 Sm1 C11 C18 -83.8(7) . .
C14 Sm1 C11 C18 -123.4(8) . .
C1 Sm1 C11 C18 -29.0(6) . .
C13 Sm1 C11 C18 159.4(7) . .
C10 Sm1 C11 C18 122.6(8) . .
C2 Sm1 C11 C18 -82.8(6) . .
C3 Sm1 C11 C18 -54.6(6) . .
I1 Sm1 C11 C18 49.7(6) . .
Si1 Sm1 C11 C18 140.2(5) . .
C7 Sm1 C12 C13 155.5(4) . .
C4 Sm1 C12 C13 147.3(4) . .
C14 Sm1 C12 C13 -112.3(6) . .
C11 Sm1 C12 C13 -75.7(4) . .
C1 Sm1 C12 C13 -158.7(4) . .
C10 Sm1 C12 C13 -36.2(4) . .
C2 Sm1 C12 C13 171.7(4) . .
C3 Sm1 C12 C13 -160.1(4) . .
I1 Sm1 C12 C13 -32.5(5) . .
Si1 Sm1 C12 C13 60.7(4) . .
C7 Sm1 C12 C14 -92.2(5) . .
C4 Sm1 C12 C14 -100.4(4) . .
C11 Sm1 C12 C14 36.6(4) . .
C1 Sm1 C12 C14 -46.4(5) . .
C13 Sm1 C12 C14 112.3(6) . .
C10 Sm1 C12 C14 76.1(4) . .
C2 Sm1 C12 C14 -76.0(4) . .
C3 Sm1 C12 C14 -47.8(5) . .
I1 Sm1 C12 C14 79.8(4) . .
Si1 Sm1 C12 C14 173.1(4) . .
C7 Sm1 C12 C15 31.0(7) . .
C4 Sm1 C12 C15 22.8(6) . .
C14 Sm1 C12 C15 123.2(7) . .
C11 Sm1 C12 C15 159.8(7) . .
C1 Sm1 C12 C15 76.8(6) . .
C13 Sm1 C12 C15 -124.5(8) . .
C10 Sm1 C12 C15 -160.7(7) . .
C2 Sm1 C12 C15 47.2(6) . .
C3 Sm1 C12 C15 75.4(6) . .
I1 Sm1 C12 C15 -157.0(5) . .
Si1 Sm1 C12 C15 -63.8(6) . .
C11 C10 C13 C12 0.8(7) . .
C17 C10 C13 C12 171.9(7) . .
Sm1 C10 C13 C12 -66.9(4) . .
C11 C10 C13 C16 -169.2(6) . .
C17 C10 C13 C16 1.8(11) . .
Sm1 C10 C13 C16 123.0(6) . .
C11 C10 C13 Sm1 67.8(5) . .
C17 C10 C13 Sm1 -121.2(7) . .
C14 C12 C13 C10 -1.7(7) . .
C15 C12 C13 C10 -175.6(7) . .
Sm1 C12 C13 C10 68.0(5) . .
C14 C12 C13 C16 168.6(6) . .
C15 C12 C13 C16 -5.3(11) . .
Sm1 C12 C13 C16 -121.7(6) . .
C14 C12 C13 Sm1 -69.7(4) . .
C15 C12 C13 Sm1 116.4(7) . .
C12 Sm1 C13 C10 -114.9(6) . .
C7 Sm1 C13 C10 175.0(7) . .
C4 Sm1 C13 C10 -160.8(4) . .
C14 Sm1 C13 C10 -76.8(4) . .
C11 Sm1 C13 C10 -37.0(4) . .
C1 Sm1 C13 C10 -62.3(8) . .
C2 Sm1 C13 C10 -124.9(4) . .
C3 Sm1 C13 C10 -87.8(5) . .
I1 Sm1 C13 C10 40.7(4) . .
Si1 Sm1 C13 C10 127.4(4) . .
C7 Sm1 C13 C12 -70.0(9) . .
C4 Sm1 C13 C12 -45.9(5) . .
C14 Sm1 C13 C12 38.2(4) . .
C11 Sm1 C13 C12 78.0(4) . .
C1 Sm1 C13 C12 52.6(9) . .
C10 Sm1 C13 C12 114.9(6) . .
C2 Sm1 C13 C12 -10.0(5) . .
C3 Sm1 C13 C12 27.1(6) . .
I1 Sm1 C13 C12 155.6(4) . .
Si1 Sm1 C13 C12 -117.6(4) . .
C12 Sm1 C13 C16 120.7(8) . .
C7 Sm1 C13 C16 50.6(11) . .
C4 Sm1 C13 C16 74.8(7) . .
C14 Sm1 C13 C16 158.8(7) . .
C11 Sm1 C13 C16 -161.4(7) . .
C1 Sm1 C13 C16 173.3(6) . .
C10 Sm1 C13 C16 -124.4(8) . .
C2 Sm1 C13 C16 110.7(6) . .
C3 Sm1 C13 C16 147.8(6) . .
I1 Sm1 C13 C16 -83.7(6) . .
Si1 Sm1 C13 C16 3.0(6) . .
C10 C11 C14 C12 -1.4(8) . .
C18 C11 C14 C12 -175.3(7) . .
Sm1 C11 C14 C12 67.3(5) . .
C10 C11 C14 C19 165.6(7) . .
C18 C11 C14 C19 -8.4(11) . .
Sm1 C11 C14 C19 -125.8(7) . .
C10 C11 C14 Sm1 -68.6(5) . .
C18 C11 C14 Sm1 117.4(7) . .
C13 C12 C14 C11 1.9(7) . .
C15 C12 C14 C11 175.8(7) . .
Sm1 C12 C14 C11 -68.1(5) . .
C13 C12 C14 C19 -165.3(6) . .
C15 C12 C14 C19 8.7(11) . .
Sm1 C12 C14 C19 124.8(7) . .
C13 C12 C14 Sm1 70.0(4) . .
C15 C12 C14 Sm1 -116.0(7) . .
C12 Sm1 C14 C11 114.0(6) . .
C7 Sm1 C14 C11 -124.5(4) . .
C4 Sm1 C14 C11 -153.0(4) . .
C1 Sm1 C14 C11 -98.7(4) . .
C13 Sm1 C14 C11 76.4(4) . .
C10 Sm1 C14 C11 36.9(4) . .
C2 Sm1 C14 C11 -142.1(4) . .
C3 Sm1 C14 C11 -111.5(4) . .
I1 Sm1 C14 C11 -8.1(4) . .
Si1 Sm1 C14 C11 105.6(4) . .
C7 Sm1 C14 C12 121.5(4) . .
C4 Sm1 C14 C12 93.0(4) . .
C11 Sm1 C14 C12 -114.0(6) . .
C1 Sm1 C14 C12 147.3(4) . .
C13 Sm1 C14 C12 -37.6(4) . .
C10 Sm1 C14 C12 -77.1(4) . .
C2 Sm1 C14 C12 103.9(4) . .
C3 Sm1 C14 C12 134.5(4) . .
I1 Sm1 C14 C12 -122.1(4) . .
Si1 Sm1 C14 C12 -8.4(5) . .
C12 Sm1 C14 C19 -121.7(9) . .
C7 Sm1 C14 C19 -0.2(8) . .
C4 Sm1 C14 C19 -28.8(7) . .
C11 Sm1 C14 C19 124.3(9) . .
C1 Sm1 C14 C19 25.6(7) . .
C13 Sm1 C14 C19 -159.3(8) . .
C10 Sm1 C14 C19 161.1(8) . .
C2 Sm1 C14 C19 -17.8(7) . .
C3 Sm1 C14 C19 12.8(7) . .
I1 Sm1 C14 C19 116.2(6) . .
Si1 Sm1 C14 C19 -130.1(6) . .
C24 N1 C20 C21 -56.1(10) . .
Si1 N1 C20 C21 113.4(8) . .
C24 N1 C20 C22 -174.3(8) . .
Si1 N1 C20 C22 -4.8(11) . .
C24 N1 C20 C23 65.8(10) . .
Si1 N1 C20 C23 -124.7(7) . .
C20 N1 C24 N2 179.6(6) . .
Si1 N1 C24 N2 6.5(5) . .
C20 N1 C24 C25 0.2(12) . .
Si1 N1 C24 C25 -172.9(6) . .
C20 N1 C24 Si1 173.1(8) . .
C31 N2 C24 N1 179.6(7) . .
Si1 N2 C24 N1 -6.5(5) . .
C31 N2 C24 C25 -1.0(12) . .
Si1 N2 C24 C25 172.9(6) . .
C31 N2 C24 Si1 -173.9(9) . .
O1 Si1 C24 N1 86.1(5) . .
N2 Si1 C24 N1 172.3(6) . .
Sm1 Si1 C24 N1 -91.2(4) . .
O1 Si1 C24 N2 -86.2(5) . .
N1 Si1 C24 N2 -172.3(6) . .
Sm1 Si1 C24 N2 96.5(4) . .
O1 Si1 C24 C25 -176(5) . .
N2 Si1 C24 C25 -90(5) . .
N1 Si1 C24 C25 98(5) . .
Sm1 Si1 C24 C25 7(5) . .
N1 C24 C25 C27 90.6(10) . .
N2 C24 C25 C27 -88.7(9) . .
Si1 C24 C25 C27 -3(6) . .
N1 C24 C25 C29 -88.6(9) . .
N2 C24 C25 C29 92.2(9) . .
Si1 C24 C25 C29 178(5) . .
C29 C25 C27 C30 -0.3(12) . .
C24 C25 C27 C30 -179.5(8) . .
C29 C26 C28 C30 0.6(13) . .
C28 C26 C29 C25 0.0(12) . .
C27 C25 C29 C26 -0.1(12) . .
C24 C25 C29 C26 179.1(7) . .
C25 C27 C30 C28 0.9(14) . .
C26 C28 C30 C27 -1.0(14) . .
C24 N2 C31 C32 61.9(10) . .
Si1 N2 C31 C32 -109.0(8) . .
C24 N2 C31 C33 -60.1(10) . .
Si1 N2 C31 C33 129.0(7) . .
C24 N2 C31 C34 -179.2(8) . .
Si1 N2 C31 C34 9.9(11) . .
Si1 O1 C36 C38 -111.6(8) . .
Si1 O1 C36 C37 130.6(7) . .
Si1 O1 C36 C35 10.6(12) . .
C58 Sm2 C39 C41 -65.5(11) . .
C53 Sm2 C39 C41 -83.3(5) . .
C50 Sm2 C39 C41 1.1(6) . .
C54 Sm2 C39 C41 -55.2(5) . .
C43 Sm2 C39 C41 113.1(6) . .
C49 Sm2 C39 C41 -21.6(5) . .
C46 Sm2 C39 C41 36.9(4) . .
C40 Sm2 C39 C41 76.8(4) . .
I1 Sm2 C39 C41 -169.8(4) . .
C58 Sm2 C39 C43 -178.6(9) . .
C41 Sm2 C39 C43 -113.1(6) . .
C53 Sm2 C39 C43 163.5(4) . .
C50 Sm2 C39 C43 -112.0(5) . .
C54 Sm2 C39 C43 -168.4(4) . .
C49 Sm2 C39 C43 -134.7(4) . .
C46 Sm2 C39 C43 -76.3(4) . .
C40 Sm2 C39 C43 -36.3(4) . .
I1 Sm2 C39 C43 77.1(4) . .
C58 Sm2 C39 C44 57.3(13) . .
C41 Sm2 C39 C44 122.8(8) . .
C53 Sm2 C39 C44 39.5(7) . .
C50 Sm2 C39 C44 123.9(6) . .
C54 Sm2 C39 C44 67.5(7) . .
C43 Sm2 C39 C44 -124.1(8) . .
C49 Sm2 C39 C44 101.2(6) . .
C46 Sm2 C39 C44 159.7(7) . .
C40 Sm2 C39 C44 -160.4(7) . .
I1 Sm2 C39 C44 -47.0(6) . .
C58 Sm2 C40 C43 -155.3(4) . .
C39 Sm2 C40 C43 37.1(4) . .
C41 Sm2 C40 C43 77.0(5) . .
C53 Sm2 C40 C43 160.3(7) . .
C50 Sm2 C40 C43 -179.0(4) . .
C54 Sm2 C40 C43 124.5(5) . .
C49 Sm2 C40 C43 148.3(4) . .
C46 Sm2 C40 C43 113.6(6) . .
I1 Sm2 C40 C43 -39.4(4) . .
C58 Sm2 C40 C46 91.2(5) . .
C39 Sm2 C40 C46 -76.5(4) . .
C41 Sm2 C40 C46 -36.5(4) . .
C53 Sm2 C40 C46 46.7(9) . .
C50 Sm2 C40 C46 67.5(5) . .
C54 Sm2 C40 C46 11.0(6) . .
C43 Sm2 C40 C46 -113.6(6) . .
C49 Sm2 C40 C46 34.7(5) . .
I1 Sm2 C40 C46 -153.0(4) . .
C58 Sm2 C40 C45 -31.6(8) . .
C39 Sm2 C40 C45 160.7(8) . .
C41 Sm2 C40 C45 -159.3(7) . .
C53 Sm2 C40 C45 -76.1(10) . .
C50 Sm2 C40 C45 -55.3(7) . .
C54 Sm2 C40 C45 -111.8(6) . .
C43 Sm2 C40 C45 123.7(8) . .
C49 Sm2 C40 C45 -88.1(7) . .
C46 Sm2 C40 C45 -122.8(8) . .
I1 Sm2 C40 C45 84.2(6) . .
C43 C39 C41 C46 -0.3(8) . .
C44 C39 C41 C46 176.6(7) . .
Sm2 C39 C41 C46 -70.6(5) . .
C43 C39 C41 C42 -175.6(7) . .
C44 C39 C41 C42 1.3(12) . .
Sm2 C39 C41 C42 114.1(8) . .
C43 C39 C41 Sm2 70.3(5) . .
C44 C39 C41 Sm2 -112.8(7) . .
C58 Sm2 C41 C46 -86.5(5) . .
C39 Sm2 C41 C46 113.0(6) . .
C53 Sm2 C41 C46 -123.2(4) . .
C50 Sm2 C41 C46 -66.3(5) . .
C54 Sm2 C41 C46 -113.8(4) . .
C43 Sm2 C41 C46 75.9(5) . .
C49 Sm2 C41 C46 -85.0(4) . .
C40 Sm2 C41 C46 37.0(4) . .
I1 Sm2 C41 C46 125.2(4) . .
C58 Sm2 C41 C39 160.5(4) . .
C53 Sm2 C41 C39 123.7(4) . .
C50 Sm2 C41 C39 -179.3(4) . .
C54 Sm2 C41 C39 133.1(4) . .
C43 Sm2 C41 C39 -37.1(4) . .
C49 Sm2 C41 C39 161.9(4) . .
C46 Sm2 C41 C39 -113.0(6) . .
C40 Sm2 C41 C39 -76.0(4) . .
I1 Sm2 C41 C39 12.1(5) . .
C58 Sm2 C41 C42 37.6(7) . .
C39 Sm2 C41 C42 -122.9(8) . .
C53 Sm2 C41 C42 0.8(7) . .
C50 Sm2 C41 C42 57.8(6) . .
C54 Sm2 C41 C42 10.2(6) . .
C43 Sm2 C41 C42 -160.0(7) . .
C49 Sm2 C41 C42 39.0(6) . .
C46 Sm2 C41 C42 124.1(8) . .
C40 Sm2 C41 C42 161.1(7) . .
I1 Sm2 C41 C42 -110.8(5) . .
C46 C40 C43 C39 1.1(9) . .
C45 C40 C43 C39 176.0(8) . .
Sm2 C40 C43 C39 -67.5(5) . .
C46 C40 C43 C48 -173.7(7) . .
C45 C40 C43 C48 1.2(13) . .
Sm2 C40 C43 C48 117.7(8) . .
C46 C40 C43 Sm2 68.6(5) . .
C45 C40 C43 Sm2 -116.5(8) . .
C41 C39 C43 C40 -0.5(8) . .
C44 C39 C43 C40 -177.4(7) . .
Sm2 C39 C43 C40 68.9(5) . .
C41 C39 C43 C48 174.2(7) . .
C44 C39 C43 C48 -2.7(13) . .
Sm2 C39 C43 C48 -116.4(8) . .
C41 C39 C43 Sm2 -69.4(5) . .
C44 C39 C43 Sm2 113.7(7) . .
C58 Sm2 C43 C40 65.0(9) . .
C39 Sm2 C43 C40 -113.9(6) . .
C41 Sm2 C43 C40 -76.6(5) . .
C53 Sm2 C43 C40 -159.7(7) . .
C50 Sm2 C43 C40 1.7(7) . .
C54 Sm2 C43 C40 -94.8(5) . .
C49 Sm2 C43 C40 -46.5(6) . .
C46 Sm2 C43 C40 -37.3(4) . .
I1 Sm2 C43 C40 143.2(4) . .
C58 Sm2 C43 C39 178.9(7) . .
C41 Sm2 C43 C39 37.3(4) . .
C53 Sm2 C43 C39 -45.8(10) . .
C50 Sm2 C43 C39 115.6(5) . .
C54 Sm2 C43 C39 19.1(6) . .
C49 Sm2 C43 C39 67.4(5) . .
C46 Sm2 C43 C39 76.6(4) . .
C40 Sm2 C43 C39 113.9(6) . .
I1 Sm2 C43 C39 -102.9(4) . .
C58 Sm2 C43 C48 -57.5(10) . .
C39 Sm2 C43 C48 123.6(8) . .
C41 Sm2 C43 C48 160.8(7) . .
C53 Sm2 C43 C48 77.8(10) . .
C50 Sm2 C43 C48 -120.9(6) . .
C54 Sm2 C43 C48 142.7(6) . .
C49 Sm2 C43 C48 -169.0(5) . .
C46 Sm2 C43 C48 -159.8(7) . .
C40 Sm2 C43 C48 -122.5(8) . .
I1 Sm2 C43 C48 20.6(6) . .
C39 C41 C46 C40 1.0(8) . .
C42 C41 C46 C40 176.3(7) . .
Sm2 C41 C46 C40 -68.3(5) . .
C39 C41 C46 C47 -172.1(7) . .
C42 C41 C46 C47 3.2(13) . .
Sm2 C41 C46 C47 118.6(8) . .
C39 C41 C46 Sm2 69.3(5) . .
C42 C41 C46 Sm2 -115.4(8) . .
C43 C40 C46 C41 -1.3(9) . .
C45 C40 C46 C41 -176.3(8) . .
Sm2 C40 C46 C41 67.3(5) . .
C43 C40 C46 C47 172.1(7) . .
C45 C40 C46 C47 -2.9(13) . .
Sm2 C40 C46 C47 -119.3(8) . .
C43 C40 C46 Sm2 -68.6(5) . .
C45 C40 C46 Sm2 116.4(8) . .
C58 Sm2 C46 C41 125.4(4) . .
C39 Sm2 C46 C41 -37.5(4) . .
C53 Sm2 C46 C41 83.2(5) . .
C50 Sm2 C46 C41 123.6(4) . .
C54 Sm2 C46 C41 73.7(5) . .
C43 Sm2 C46 C41 -77.4(5) . .
C49 Sm2 C46 C41 96.7(4) . .
C40 Sm2 C46 C41 -113.8(6) . .
I1 Sm2 C46 C41 -76.7(5) . .
C58 Sm2 C46 C40 -120.7(4) . .
C39 Sm2 C46 C40 76.3(4) . .
C41 Sm2 C46 C40 113.8(6) . .
C53 Sm2 C46 C40 -162.9(4) . .
C50 Sm2 C46 C40 -122.6(4) . .
C54 Sm2 C46 C40 -172.4(4) . .
C43 Sm2 C46 C40 36.5(4) . .
C49 Sm2 C46 C40 -149.5(4) . .
I1 Sm2 C46 C40 37.1(5) . .
C58 Sm2 C46 C47 0.7(7) . .
C39 Sm2 C46 C47 -162.3(7) . .
C41 Sm2 C46 C47 -124.8(8) . .
C53 Sm2 C46 C47 -41.5(7) . .
C50 Sm2 C46 C47 -1.2(7) . .
C54 Sm2 C46 C47 -51.1(7) . .
C43 Sm2 C46 C47 157.8(7) . .
C49 Sm2 C46 C47 -28.1(6) . .
C40 Sm2 C46 C47 121.4(8) . .
I1 Sm2 C46 C47 158.5(5) . .
C58 Sm2 C49 C54 76.9(5) . .
C39 Sm2 C49 C54 -91.4(5) . .
C41 Sm2 C49 C54 -102.0(5) . .
C53 Sm2 C49 C54 37.0(4) . .
C50 Sm2 C49 C54 113.9(7) . .
C43 Sm2 C49 C54 -124.2(5) . .
C46 Sm2 C49 C54 -131.0(5) . .
C40 Sm2 C49 C54 -147.3(4) . .
I1 Sm2 C49 C54 42.6(5) . .
C58 Sm2 C49 C50 -37.0(4) . .
C39 Sm2 C49 C50 154.7(4) . .
C41 Sm2 C49 C50 144.2(5) . .
C53 Sm2 C49 C50 -76.9(5) . .
C54 Sm2 C49 C50 -113.9(7) . .
C43 Sm2 C49 C50 122.0(5) . .
C46 Sm2 C49 C50 115.1(5) . .
C40 Sm2 C49 C50 98.8(5) . .
I1 Sm2 C49 C50 -71.3(5) . .
C58 Sm2 C49 C52 -159.9(8) . .
C39 Sm2 C49 C52 31.8(7) . .
C41 Sm2 C49 C52 21.2(7) . .
C53 Sm2 C49 C52 160.2(8) . .
C50 Sm2 C49 C52 -122.9(9) . .
C54 Sm2 C49 C52 123.2(9) . .
C43 Sm2 C49 C52 -1.0(8) . .
C46 Sm2 C49 C52 -7.8(7) . .
C40 Sm2 C49 C52 -24.1(7) . .
I1 Sm2 C49 C52 165.8(6) . .
C54 C49 C50 C58 -0.7(9) . .
C52 C49 C50 C58 -172.8(7) . .
Sm2 C49 C50 C58 67.6(5) . .
C54 C49 C50 C51 179.2(8) . .
C52 C49 C50 C51 7.1(13) . .
Sm2 C49 C50 C51 -112.5(8) . .
C54 C49 C50 Sm2 -68.4(5) . .
C52 C49 C50 Sm2 119.5(8) . .
C58 Sm2 C50 C49 114.2(7) . .
C39 Sm2 C50 C49 -41.9(7) . .
C41 Sm2 C50 C49 -41.3(5) . .
C53 Sm2 C50 C49 76.1(5) . .
C54 Sm2 C50 C49 36.6(4) . .
C43 Sm2 C50 C49 -97.4(5) . .
C46 Sm2 C50 C49 -68.6(5) . .
C40 Sm2 C50 C49 -96.5(5) . .
I1 Sm2 C50 C49 127.7(4) . .
C39 Sm2 C50 C58 -156.0(4) . .
C41 Sm2 C50 C58 -155.4(4) . .
C53 Sm2 C50 C58 -38.0(4) . .
C54 Sm2 C50 C58 -77.5(5) . .
C43 Sm2 C50 C58 148.4(4) . .
C49 Sm2 C50 C58 -114.2(7) . .
C46 Sm2 C50 C58 177.3(4) . .
C40 Sm2 C50 C58 149.3(4) . .
I1 Sm2 C50 C58 13.6(5) . .
C58 Sm2 C50 C51 -122.0(9) . .
C39 Sm2 C50 C51 82.0(8) . .
C41 Sm2 C50 C51 82.6(7) . .
C53 Sm2 C50 C51 -160.0(8) . .
C54 Sm2 C50 C51 160.5(8) . .
C43 Sm2 C50 C51 26.5(9) . .
C49 Sm2 C50 C51 123.9(9) . .
C46 Sm2 C50 C51 55.3(7) . .
C40 Sm2 C50 C51 27.4(7) . .
I1 Sm2 C50 C51 -108.4(6) . .
C58 Sm2 C53 C54 -114.4(6) . .
C39 Sm2 C53 C54 57.7(5) . .
C41 Sm2 C53 C54 19.3(5) . .
C50 Sm2 C53 C54 -76.3(5) . .
C43 Sm2 C53 C54 90.0(9) . .
C49 Sm2 C53 C54 -36.8(4) . .
C46 Sm2 C53 C54 -18.6(6) . .
C40 Sm2 C53 C54 -51.3(9) . .
I1 Sm2 C53 C54 147.3(4) . .
C39 Sm2 C53 C58 172.2(4) . .
C41 Sm2 C53 C58 133.7(4) . .
C50 Sm2 C53 C58 38.2(4) . .
C54 Sm2 C53 C58 114.4(6) . .
C43 Sm2 C53 C58 -155.6(7) . .
C49 Sm2 C53 C58 77.6(5) . .
C46 Sm2 C53 C58 95.9(5) . .
C40 Sm2 C53 C58 63.2(9) . .
I1 Sm2 C53 C58 -98.2(4) . .
C58 Sm2 C53 C57 122.5(8) . .
C39 Sm2 C53 C57 -65.3(7) . .
C41 Sm2 C53 C57 -103.8(6) . .
C50 Sm2 C53 C57 160.7(7) . .
C54 Sm2 C53 C57 -123.1(7) . .
C43 Sm2 C53 C57 -33.1(11) . .
C49 Sm2 C53 C57 -159.9(7) . .
C46 Sm2 C53 C57 -141.6(5) . .
C40 Sm2 C53 C57 -174.3(7) . .
I1 Sm2 C53 C57 24.3(5) . .
C50 C49 C54 C53 -0.7(8) . .
C52 C49 C54 C53 171.4(7) . .
Sm2 C49 C54 C53 -68.8(5) . .
C50 C49 C54 C55 -173.3(7) . .
C52 C49 C54 C55 -1.2(13) . .
Sm2 C49 C54 C55 118.5(8) . .
C50 C49 C54 Sm2 68.2(5) . .
C52 C49 C54 Sm2 -119.7(8) . .
C58 C53 C54 C49 1.8(8) . .
C57 C53 C54 C49 -175.0(7) . .
Sm2 C53 C54 C49 69.4(5) . .
C58 C53 C54 C55 174.5(7) . .
C57 C53 C54 C55 -2.2(12) . .
Sm2 C53 C54 C55 -117.9(7) . .
C58 C53 C54 Sm2 -67.6(5) . .
C57 C53 C54 Sm2 115.6(7) . .
C58 Sm2 C54 C49 -76.8(5) . .
C39 Sm2 C54 C49 106.2(5) . .
C41 Sm2 C54 C49 81.9(5) . .
C53 Sm2 C54 C49 -113.5(6) . .
C50 Sm2 C54 C49 -36.7(5) . .
C43 Sm2 C54 C49 95.6(5) . .
C46 Sm2 C54 C49 53.5(5) . .
C40 Sm2 C54 C49 47.8(6) . .
I1 Sm2 C54 C49 -148.3(4) . .
C58 Sm2 C54 C53 36.7(4) . .
C39 Sm2 C54 C53 -140.3(4) . .
C41 Sm2 C54 C53 -164.7(4) . .
C50 Sm2 C54 C53 76.8(5) . .
C43 Sm2 C54 C53 -150.9(4) . .
C49 Sm2 C54 C53 113.5(6) . .
C46 Sm2 C54 C53 167.0(4) . .
C40 Sm2 C54 C53 161.2(4) . .
I1 Sm2 C54 C53 -34.8(4) . .
C58 Sm2 C54 C55 159.3(7) . .
C39 Sm2 C54 C55 -17.8(7) . .
C41 Sm2 C54 C55 -42.1(6) . .
C53 Sm2 C54 C55 122.6(8) . .
C50 Sm2 C54 C55 -160.7(7) . .
C43 Sm2 C54 C55 -28.4(8) . .
C49 Sm2 C54 C55 -124.0(8) . .
C46 Sm2 C54 C55 -70.5(6) . .
C40 Sm2 C54 C55 -76.2(7) . .
I1 Sm2 C54 C55 87.8(6) . .
C54 C53 C58 C50 -2.2(8) . .
C57 C53 C58 C50 174.6(7) . .
Sm2 C53 C58 C50 -70.8(5) . .
C54 C53 C58 C56 -177.6(7) . .
C57 C53 C58 C56 -0.9(12) . .
Sm2 C53 C58 C56 113.8(7) . .
C54 C53 C58 Sm2 68.6(5) . .
C57 C53 C58 Sm2 -114.6(7) . .
C49 C50 C58 C53 1.8(8) . .
C51 C50 C58 C53 -178.1(8) . .
Sm2 C50 C58 C53 70.8(5) . .
C49 C50 C58 C56 177.1(7) . .
C51 C50 C58 C56 -2.8(13) . .
Sm2 C50 C58 C56 -113.9(8) . .
C49 C50 C58 Sm2 -69.0(5) . .
C51 C50 C58 Sm2 111.1(8) . .
C39 Sm2 C58 C53 -24.3(12) . .
C41 Sm2 C58 C53 -73.3(6) . .
C50 Sm2 C58 C53 -111.4(6) . .
C54 Sm2 C58 C53 -36.2(4) . .
C43 Sm2 C58 C53 158.1(6) . .
C49 Sm2 C58 C53 -75.2(5) . .
C46 Sm2 C58 C53 -115.1(4) . .
C40 Sm2 C58 C53 -157.6(4) . .
I1 Sm2 C58 C53 80.4(4) . .
C39 Sm2 C58 C50 87.2(11) . .
C41 Sm2 C58 C50 38.2(6) . .
C53 Sm2 C58 C50 111.4(6) . .
C54 Sm2 C58 C50 75.2(5) . .
C43 Sm2 C58 C50 -90.5(8) . .
C49 Sm2 C58 C50 36.2(4) . .
C46 Sm2 C58 C50 -3.6(6) . .
C40 Sm2 C58 C50 -46.1(6) . .
I1 Sm2 C58 C50 -168.1(4) . .
C39 Sm2 C58 C56 -147.4(9) . .
C41 Sm2 C58 C56 163.6(5) . .
C53 Sm2 C58 C56 -123.1(8) . .
C50 Sm2 C58 C56 125.5(8) . .
C54 Sm2 C58 C56 -159.3(7) . .
C43 Sm2 C58 C56 35.0(11) . .
C49 Sm2 C58 C56 161.7(7) . .
C46 Sm2 C58 C56 121.8(6) . .
C40 Sm2 C58 C56 79.3(7) . .
I1 Sm2 C58 C56 -42.7(6) . .
C61 C59 C60 C63 -2.9(16) . .
C60 C59 C61 C64 3.0(16) . .
C64 C62 C63 C60 -1.8(18) . .
C59 C60 C63 C62 2.3(17) . .
C63 C62 C64 C61 1.9(17) . .
C59 C61 C64 C62 -2.4(16) . .
C68 C66 C67 C65 -1(2) . .
C70 C65 C67 C66 1(2) . .
C67 C66 C68 C69 -0.9(19) . .
C66 C68 C69 C70 1.9(19) . .
C68 C69 C70 C65 -1(2) . .
C67 C65 C70 C69 0(2) . .
C71 C72 C73 C71 -4(3) 2_666 .
C72 C71 C73 C72 4(3) 2_666 .
C76 C74 C75 C76 -2(2) 2_765 .
C74 C75 C76 C74 2(2) . 2_765

loop_
_platon_squeeze_void_nr
_platon_squeeze_void_average_x
_platon_squeeze_void_average_y
_platon_squeeze_void_average_z
_platon_squeeze_void_volume
_platon_squeeze_void_count_electrons
_platon_squeeze_void_content
1 0.250 0.721 0.406 10 0 ' '
2 0.750 0.279 0.594 10 1 ' '
